data_2224778
loop_
_publ_author_name
'bin Shawkataly, Omar'
'Khan, Imthyaz Ahmed'
'Yeap, Chin Sing'
'Fun, Hoong-Kun'

_publ_section_title
(Benzyldiphenylphosphine-3\k<i>P</i>)[\m-bis(diphenylarsino)methane-1:2\k^2^<i>As</i>:<i>As</i>']nonacarbonyl-1\k^3^<i>C</i>,2\k^3^<i>C</i>,3\k^3^<i>C</i>-<i>triangulo</i>-triruthenium(0)
_journal_coeditor_code SJ2709
_journal_issue 1
_journal_name_full 'Acta Crystallographica Section E'
_journal_page_first m73
_journal_page_last m74
_journal_paper_doi 10.1107/S1600536809053045
_journal_volume 66
_journal_year 2010
_chemical_formula_iupac '[Ru3 (C25 H22 As2) (C19 H17 P) (C O)9]'
_chemical_formula_moiety 'C53 H39 As2 O9 P Ru3'
_chemical_formula_sum 'C53 H39 As2 O9 P Ru3'
_chemical_formula_weight 1303.86
_chemical_name_systematic
;
(Benzyldiphenylphosphine-3\k<i>P</i>)[\m-bis(diphenylarsino)methane-
1:2\k^2^<i>As</i>:<i>As</i>']nonacarbonyl-
1\k^3^<i>C</i>,2\k^3^<i>C</i>,3\k^3^<i>C</i>-<i>triangulo</i>-triruthenium(0)
;
_space_group_IT_number 14
_symmetry_cell_setting monoclinic
_symmetry_space_group_name_Hall '-P 2ybc'
_symmetry_space_group_name_H-M 'P 1 21/c 1'
_atom_sites_solution_hydrogens geom
_atom_sites_solution_primary direct
_atom_sites_solution_secondary difmap
_audit_creation_method SHELXL-97
_cell_angle_alpha 90.00
_cell_angle_beta 117.5970(10)
_cell_angle_gamma 90.00
_cell_formula_units_Z 8
_cell_length_a 13.4824(2)
_cell_length_b 35.5978(6)
_cell_length_c 23.3473(4)
_cell_measurement_reflns_used 9933
_cell_measurement_temperature 100.00(10)
_cell_measurement_theta_max 29.19
_cell_measurement_theta_min 2.29
_cell_volume 9930.5(3)
_computing_cell_refinement 'SAINT (Bruker, 2005)'
_computing_data_collection 'APEX2 (Bruker, 2005)'
_computing_data_reduction 'SAINT (Bruker, 2005)'
_computing_molecular_graphics 'SHELXTL (Sheldrick, 2008)'
_computing_publication_material
;
SHELXTL (Sheldrick, 2008) and PLATON (Spek, 2009)
;
_computing_structure_refinement 'SHELXTL (Sheldrick, 2008)'
_computing_structure_solution 'SHELXTL (Sheldrick, 2008)'
_diffrn_ambient_temperature 100
_diffrn_measured_fraction_theta_full 0.999
_diffrn_measured_fraction_theta_max 0.999
_diffrn_measurement_device_type
;
Bruker SMART APEXII CCD area-detector diffractometer
;
_diffrn_measurement_method '\f and \w scans'
_diffrn_radiation_monochromator graphite
_diffrn_radiation_source 'fine-focus sealed tube'
_diffrn_radiation_type MoK\a
_diffrn_radiation_wavelength 0.71073
_diffrn_reflns_av_R_equivalents 0.0708
_diffrn_reflns_av_sigmaI/netI 0.0958
_diffrn_reflns_limit_h_max 18
_diffrn_reflns_limit_h_min -18
_diffrn_reflns_limit_k_max 44
_diffrn_reflns_limit_k_min -50
_diffrn_reflns_limit_l_max 22
_diffrn_reflns_limit_l_min -32
_diffrn_reflns_number 131198
_diffrn_reflns_theta_full 30.04
_diffrn_reflns_theta_max 30.04
_diffrn_reflns_theta_min 1.14
_diffrn_standards_number 0
_exptl_absorpt_coefficient_mu 2.312
_exptl_absorpt_correction_T_max 0.9445
_exptl_absorpt_correction_T_min 0.4020
_exptl_absorpt_correction_type multi-scan
_exptl_absorpt_process_details '(<i>SADABS</i>; Bruker, 2005)'
_exptl_crystal_colour red
_exptl_crystal_density_diffrn 1.744
_exptl_crystal_density_method 'not measured'
_exptl_crystal_description plate
_exptl_crystal_F_000 5136
_exptl_crystal_size_max 0.48
_exptl_crystal_size_mid 0.16
_exptl_crystal_size_min 0.03
_refine_diff_density_max 2.079
_refine_diff_density_min -1.194
_refine_ls_extinction_method none
_refine_ls_goodness_of_fit_ref 1.045
_refine_ls_hydrogen_treatment constr
_refine_ls_matrix_type full
_refine_ls_number_parameters 1226
_refine_ls_number_reflns 29004
_refine_ls_number_restraints 0
_refine_ls_restrained_S_all 1.045
_refine_ls_R_factor_all 0.1121
_refine_ls_R_factor_gt 0.0615
_refine_ls_shift/su_max 0.002
_refine_ls_shift/su_mean 0.000
_refine_ls_structure_factor_coef Fsqd
_refine_ls_weighting_details 'calc w=1/[\s^2^(Fo^2^)+(0.0284P)^2^+35.7105P] where P=(Fo^2^+2Fc^2^)/3'
_refine_ls_weighting_scheme calc
_refine_ls_wR_factor_gt 0.0982
_refine_ls_wR_factor_ref 0.1124
_reflns_number_gt 18757
_reflns_number_total 29004
_reflns_threshold_expression I>2\s(I)
_cod_data_source_file sj2709.cif
_cod_data_source_block I
_cod_depositor_comments
;
The following automatic conversions were performed:
'_symmetry_cell_setting' value 'Monoclinic' changed to 'monoclinic'
according to '/home/saulius/struct/CIF-dictionaries/cif_core.dic'
dictionary named 'cif_core.dic' version 2.4.1 from 2010-06-29.

Automatic conversion script
Id: cif_fix_enum 1527 2010-12-29 10:47:43Z saulius 

The following automatic conversions were performed:

'_symmetry_cell_setting' value 'Monoclinic' changed to 'monoclinic'
according to /home/saulius/struct/CIF-dictionaries/cif_core.dic
dictionary named 'cif_core.dic' version 2.4.1 from 2010-06-29.

Automatic conversion script
Id: cif_fix_values 1715 2011-07-08 13:25:40Z adriana 
;
_cod_original_sg_symbol_H-M 'P 21/c'
_cod_database_code 2224778
_cod_database_fobs_code 2224778

loop_
_symmetry_equiv_pos_as_xyz
'x, y, z'
'-x, y+1/2, -z+1/2'
'-x, -y, -z'
'x, -y-1/2, z-1/2'

loop_
_atom_site_type_symbol
_atom_site_label
_atom_site_fract_x
_atom_site_fract_y
_atom_site_fract_z
_atom_site_U_iso_or_equiv
_atom_site_adp_type
_atom_site_calc_flag
_atom_site_refinement_flags
_atom_site_occupancy
_atom_site_disorder_assembly
_atom_site_disorder_group
Ru Ru1A 0.76373(3) 0.886190(11) 0.500136(19) 0.01238(9) Uani d . 1 . .
Ru Ru2A 0.65234(3) 0.851053(11) 0.375632(19) 0.01265(9) Uani d . 1 . .
Ru Ru3A 0.88866(3) 0.859273(11) 0.436070(19) 0.01141(8) Uani d . 1 . .
As As1A 0.59031(4) 0.886381(14) 0.50761(2) 0.01318(11) Uani d . 1 . .
As As2A 0.46232(4) 0.864590(14) 0.35505(2) 0.01289(11) Uani d . 1 . .
P P1A 1.07682(10) 0.86564(4) 0.51268(6) 0.0133(3) Uani d . 1 . .
O O1A 0.7068(3) 0.96100(10) 0.4261(2) 0.0276(9) Uani d . 1 . .
O O2A 0.9059(3) 0.92692(11) 0.62601(19) 0.0306(10) Uani d . 1 . .
O O3A 0.8498(3) 0.81485(10) 0.58225(18) 0.0223(8) Uani d . 1 . .
O O4A 0.6528(3) 0.78247(10) 0.45562(18) 0.0237(9) Uani d . 1 . .
O O5A 0.6323(3) 0.80072(11) 0.26561(19) 0.0305(10) Uani d . 1 . .
O O6A 0.6353(3) 0.92231(11) 0.29746(19) 0.0277(9) Uani d . 1 . .
O O7A 0.8800(3) 0.93986(10) 0.38671(17) 0.0179(8) Uani d . 1 . .
O O8A 0.9127(3) 0.83289(10) 0.3200(2) 0.0262(9) Uani d . 1 . .
O O9A 0.8950(3) 0.77640(10) 0.47621(18) 0.0223(8) Uani d . 1 . .
C C1A 0.5646(4) 0.92845(14) 0.5528(2) 0.0165(11) Uani d . 1 . .
C C2A 0.6195(4) 0.96206(14) 0.5569(2) 0.0172(11) Uani d . 1 . .
H H1 0.6700 0.9635 0.5402 0.021 Uiso calc R 1 . .
C C3A 0.6007(5) 0.99346(14) 0.5852(3) 0.0205(12) Uani d . 1 . .
H H2 0.6388 1.0157 0.5881 0.025 Uiso calc R 1 . .
C C4A 0.5245(4) 0.99142(16) 0.6092(3) 0.0223(12) Uani d . 1 . .
H H3 0.5111 1.0124 0.6283 0.027 Uiso calc R 1 . .
C C5A 0.4685(4) 0.95852(16) 0.6050(3) 0.0231(12) Uani d . 1 . .
H H4 0.4170 0.9575 0.6210 0.028 Uiso calc R 1 . .
C C6A 0.4878(4) 0.92695(16) 0.5773(3) 0.0229(12) Uani d . 1 . .
H H5 0.4497 0.9047 0.5749 0.027 Uiso calc R 1 . .
C C7A 0.5601(4) 0.84357(14) 0.5489(3) 0.0172(11) Uani d . 1 . .
C C8A 0.6318(4) 0.83769(14) 0.6143(3) 0.0204(12) Uani d . 1 . .
H H6 0.6905 0.8543 0.6369 0.025 Uiso calc R 1 . .
C C9A 0.6155(5) 0.80729(16) 0.6456(3) 0.0282(14) Uani d . 1 . .
H H7 0.6624 0.8036 0.6895 0.034 Uiso calc R 1 . .
C C10A 0.5294(5) 0.78217(16) 0.6117(3) 0.0282(14) Uani d . 1 . .
H H10A 0.5186 0.7617 0.6329 0.034 Uiso calc R 1 . .
C C11A 0.4599(5) 0.78746(15) 0.5468(3) 0.0264(13) Uani d . 1 . .
H H11A 0.4032 0.7702 0.5243 0.032 Uiso calc R 1 . .
C C12A 0.4733(4) 0.81818(14) 0.5147(3) 0.0209(12) Uani d . 1 . .
H H12A 0.4252 0.8219 0.4711 0.025 Uiso calc R 1 . .
C C13A 0.4541(4) 0.89210(13) 0.4250(2) 0.0149(10) Uani d . 1 . .
H H13A 0.3904 0.8831 0.4299 0.018 Uiso calc R 1 . .
H H13B 0.4422 0.9185 0.4139 0.018 Uiso calc R 1 . .
C C14A 0.3564(4) 0.82396(14) 0.3375(2) 0.0166(11) Uani d . 1 . .
C C15A 0.3831(4) 0.78765(13) 0.3276(2) 0.0152(11) Uani d . 1 . .
H H15A 0.4531 0.7826 0.3307 0.018 Uiso calc R 1 . .
C C16A 0.3058(4) 0.75911(14) 0.3130(2) 0.0188(11) Uani d . 1 . .
H H16A 0.3244 0.7347 0.3074 0.023 Uiso calc R 1 . .
C C17A 0.2004(4) 0.76683(15) 0.3067(3) 0.0221(12) Uani d . 1 . .
H H17A 0.1482 0.7476 0.2967 0.026 Uiso calc R 1 . .
C C18A 0.1729(5) 0.80301(15) 0.3154(3) 0.0277(14) Uani d . 1 . .
H H18A 0.1024 0.8082 0.3113 0.033 Uiso calc R 1 . .
C C19A 0.2504(4) 0.83151(15) 0.3301(3) 0.0259(13) Uani d . 1 . .
H H19A 0.2313 0.8559 0.3351 0.031 Uiso calc R 1 . .
C C20A 0.3729(4) 0.89564(14) 0.2808(2) 0.0171(11) Uani d . 1 . .
C C21A 0.3098(4) 0.92572(15) 0.2820(3) 0.0224(12) Uani d . 1 . .
H H21A 0.3100 0.9327 0.3205 0.027 Uiso calc R 1 . .
C C22A 0.2450(5) 0.94595(16) 0.2250(3) 0.0303(14) Uani d . 1 . .
H H22A 0.2036 0.9666 0.2262 0.036 Uiso calc R 1 . .
C C23A 0.2424(5) 0.93566(17) 0.1681(3) 0.0290(14) Uani d . 1 . .
H H23A 0.2003 0.9494 0.1307 0.035 Uiso calc R 1 . .
C C24A 0.3029(5) 0.90466(16) 0.1664(3) 0.0274(13) Uani d . 1 . .
H H24A 0.2993 0.8971 0.1274 0.033 Uiso calc R 1 . .
C C25A 0.3686(4) 0.88493(16) 0.2222(3) 0.0243(12) Uani d . 1 . .
H H25A 0.4102 0.8644 0.2207 0.029 Uiso calc R 1 . .
C C26A 1.1224(4) 0.90445(13) 0.5703(2) 0.0140(10) Uani d . 1 . .
C C27A 1.2271(4) 0.90382(15) 0.6253(3) 0.0196(11) Uani d . 1 . .
H H27A 1.2702 0.8821 0.6355 0.024 Uiso calc R 1 . .
C C28A 1.2671(4) 0.93504(15) 0.6644(3) 0.0231(12) Uani d . 1 . .
H H28A 1.3364 0.9340 0.7010 0.028 Uiso calc R 1 . .
C C29A 1.2053(4) 0.96770(15) 0.6498(3) 0.0214(12) Uani d . 1 . .
H H29A 1.2334 0.9888 0.6760 0.026 Uiso calc R 1 . .
C C30A 1.1011(5) 0.96911(14) 0.5959(3) 0.0214(12) Uani d . 1 . .
H H30A 1.0588 0.9910 0.5859 0.026 Uiso calc R 1 . .
C C31A 1.0604(4) 0.93770(13) 0.5570(2) 0.0165(11) Uani d . 1 . .
H H31A 0.9901 0.9387 0.5212 0.020 Uiso calc R 1 . .
C C32A 1.1319(4) 0.82436(13) 0.5641(3) 0.0162(11) Uani d . 1 . .
C C33A 1.1788(4) 0.79435(14) 0.5468(3) 0.0232(12) Uani d . 1 . .
H H33A 1.1893 0.7962 0.5103 0.028 Uiso calc R 1 . .
C C34A 1.2098(5) 0.76191(16) 0.5831(3) 0.0294(14) Uani d . 1 . .
H H34A 1.2413 0.7422 0.5710 0.035 Uiso calc R 1 . .
C C35A 1.1942(5) 0.75856(15) 0.6374(3) 0.0285(14) Uani d . 1 . .
H H35A 1.2152 0.7366 0.6618 0.034 Uiso calc R 1 . .
C C36A 1.1470(4) 0.78813(15) 0.6554(3) 0.0230(12) Uani d . 1 . .
H H36A 1.1362 0.7861 0.6918 0.028 Uiso calc R 1 . .
C C37A 1.1163(4) 0.82044(14) 0.6186(3) 0.0204(12) Uani d . 1 . .
H H37A 1.0844 0.8401 0.6306 0.024 Uiso calc R 1 . .
C C38A 1.1753(4) 0.87114(14) 0.4783(3) 0.0174(11) Uani d . 1 . .
H H38A 1.2513 0.8711 0.5133 0.021 Uiso calc R 1 . .
H H38B 1.1676 0.8497 0.4508 0.021 Uiso calc R 1 . .
C C39A 1.1569(4) 0.90676(14) 0.4392(3) 0.0174(11) Uani d . 1 . .
C C40A 1.1878(4) 0.94205(15) 0.4688(3) 0.0215(12) Uani d . 1 . .
H H40A 1.2272 0.9438 0.5136 0.026 Uiso calc R 1 . .
C C41A 1.1596(5) 0.97433(15) 0.4316(3) 0.0264(13) Uani d . 1 . .
H H41A 1.1774 0.9977 0.4518 0.032 Uiso calc R 1 . .
C C42A 1.1057(5) 0.97248(16) 0.3650(3) 0.0270(13) Uani d . 1 . .
H H42A 1.0862 0.9944 0.3405 0.032 Uiso calc R 1 . .
C C43A 1.0811(5) 0.93808(16) 0.3351(3) 0.0266(13) Uani d . 1 . .
H H43A 1.0487 0.9367 0.2902 0.032 Uiso calc R 1 . .
C C44A 1.1044(4) 0.90529(15) 0.3716(3) 0.0198(12) Uani d . 1 . .
H H44A 1.0848 0.8821 0.3508 0.024 Uiso calc R 1 . .
C C45A 0.7269(4) 0.93195(15) 0.4502(3) 0.0190(12) Uani d . 1 . .
C C46A 0.8544(4) 0.91159(15) 0.5775(3) 0.0185(11) Uani d . 1 . .
C C47A 0.8161(4) 0.83991(15) 0.5474(3) 0.0170(11) Uani d . 1 . .
C C48A 0.6587(4) 0.80877(15) 0.4286(3) 0.0193(12) Uani d . 1 . .
C C49A 0.6364(4) 0.82009(15) 0.3053(3) 0.0197(12) Uani d . 1 . .
C C50A 0.6473(4) 0.89623(15) 0.3288(3) 0.0198(12) Uani d . 1 . .
C C51A 0.8788(4) 0.91046(14) 0.4065(2) 0.0137(10) Uani d . 1 . .
C C52A 0.9062(4) 0.84217(13) 0.3651(3) 0.0161(11) Uani d . 1 . .
C C53A 0.8882(4) 0.80748(15) 0.4629(2) 0.0161(11) Uani d . 1 . .
Ru Ru1B 0.42063(3) 0.640248(11) 0.520022(19) 0.01315(9) Uani d . 1 . .
Ru Ru2B 0.30365(3) 0.605718(11) 0.395962(19) 0.01302(9) Uani d . 1 . .
Ru Ru3B 0.18372(3) 0.637768(11) 0.460014(19) 0.01191(8) Uani d . 1 . .
As As1B 0.47520(4) 0.605726(14) 0.38588(2) 0.01345(11) Uani d . 1 . .
As As2B 0.60936(4) 0.625216(14) 0.53966(2) 0.01376(11) Uani d . 1 . .
P P1B -0.00699(10) 0.63514(4) 0.38705(6) 0.0135(3) Uani d . 1 . .
O O1B 0.4252(3) 0.70809(10) 0.43994(18) 0.0231(9) Uani d . 1 . .
O O2B 0.4427(3) 0.68995(11) 0.6308(2) 0.0325(10) Uani d . 1 . .
O O3B 0.4406(3) 0.56760(11) 0.59609(19) 0.0288(10) Uani d . 1 . .
O O4B 0.3627(4) 0.53067(11) 0.4695(2) 0.0338(10) Uani d . 1 . .
O O5B 0.1563(3) 0.56302(11) 0.27274(19) 0.0287(9) Uani d . 1 . .
O O6B 0.2145(3) 0.67645(10) 0.31295(18) 0.0206(8) Uani d . 1 . .
O O7B 0.1899(3) 0.72067(10) 0.42444(19) 0.0235(9) Uani d . 1 . .
O O8B 0.1584(3) 0.66850(10) 0.57293(19) 0.0258(9) Uani d . 1 . .
O O9B 0.1874(3) 0.55697(10) 0.50761(18) 0.0217(8) Uani d . 1 . .
C C1B 0.4941(4) 0.56427(14) 0.3373(2) 0.0156(11) Uani d . 1 . .
C C2B 0.4412(4) 0.53019(14) 0.3351(3) 0.0199(12) Uani d . 1 . .
H H8 0.3959 0.5281 0.3552 0.024 Uiso calc R 1 . .
C C3B 0.4553(4) 0.49962(14) 0.3036(3) 0.0199(12) Uani d . 1 . .
H H9 0.4195 0.4771 0.3025 0.024 Uiso calc R 1 . .
C C4B 0.5229(4) 0.50231(15) 0.2733(3) 0.0221(12) Uani d . 1 . .
H H10 0.5330 0.4816 0.2521 0.027 Uiso calc R 1 . .
C C5B 0.5748(4) 0.53597(15) 0.2749(3) 0.0229(12) Uani d . 1 . .
H H11 0.6195 0.5379 0.2544 0.027 Uiso calc R 1 . .
C C6B 0.5612(4) 0.56703(14) 0.3067(3) 0.0185(11) Uani d . 1 . .
H H12 0.5968 0.5895 0.3076 0.022 Uiso calc R 1 . .
C C7B 0.5030(4) 0.64876(13) 0.3448(2) 0.0141(10) Uani d . 1 . .
C C8B 0.4311(4) 0.65480(15) 0.2796(3) 0.0217(12) Uani d . 1 . .
H H13 0.3721 0.6383 0.2576 0.026 Uiso calc R 1 . .
C C9B 0.4457(5) 0.68492(15) 0.2470(3) 0.0249(13) Uani d . 1 . .
H H14 0.3972 0.6886 0.2034 0.030 Uiso calc R 1 . .
C C10B 0.5342(5) 0.70981(15) 0.2803(3) 0.0279(14) Uani d . 1 . .
H H10B 0.5454 0.7300 0.2586 0.033 Uiso calc R 1 . .
C C11B 0.6051(5) 0.70449(15) 0.3454(3) 0.0299(14) Uani d . 1 . .
H H11B 0.6630 0.7214 0.3676 0.036 Uiso calc R 1 . .
C C12B 0.5899(4) 0.67398(14) 0.3777(3) 0.0203(12) Uani d . 1 . .
H H12B 0.6379 0.6704 0.4215 0.024 Uiso calc R 1 . .
C C13B 0.6145(4) 0.60009(14) 0.4663(2) 0.0157(11) Uani d . 1 . .
H H13C 0.6757 0.6105 0.4604 0.019 Uiso calc R 1 . .
H H13D 0.6294 0.5736 0.4760 0.019 Uiso calc R 1 . .
C C14B 0.7160(4) 0.66613(13) 0.5608(2) 0.0143(10) Uani d . 1 . .
C C15B 0.8239(4) 0.65883(17) 0.5704(3) 0.0290(14) Uani d . 1 . .
H H15B 0.8446 0.6345 0.5663 0.035 Uiso calc R 1 . .
C C16B 0.9001(5) 0.68764(16) 0.5862(3) 0.0333(15) Uani d . 1 . .
H H16B 0.9715 0.6828 0.5912 0.040 Uiso calc R 1 . .
C C17B 0.8714(5) 0.72387(16) 0.5945(3) 0.0262(13) Uani d . 1 . .
H H17B 0.9232 0.7433 0.6052 0.031 Uiso calc R 1 . .
C C18B 0.7661(4) 0.73080(14) 0.5868(3) 0.0190(11) Uani d . 1 . .
H H18B 0.7466 0.7550 0.5928 0.023 Uiso calc R 1 . .
C C19B 0.6876(4) 0.70188(14) 0.5702(3) 0.0183(11) Uani d . 1 . .
H H19B 0.6165 0.7068 0.5655 0.022 Uiso calc R 1 . .
C C20B 0.6949(4) 0.59094(15) 0.6106(2) 0.0172(11) Uani d . 1 . .
C C21B 0.7132(5) 0.55357(14) 0.6023(3) 0.0232(12) Uani d . 1 . .
H H21B 0.6862 0.5438 0.5609 0.028 Uiso calc R 1 . .
C C22B 0.7715(5) 0.53071(16) 0.6554(3) 0.0273(14) Uani d . 1 . .
H H22B 0.7833 0.5056 0.6492 0.033 Uiso calc R 1 . .
C C23B 0.8123(5) 0.54455(17) 0.7169(3) 0.0295(14) Uani d . 1 . .
H H23B 0.8514 0.5291 0.7525 0.035 Uiso calc R 1 . .
C C24B 0.7941(5) 0.58221(17) 0.7253(3) 0.0321(15) Uani d . 1 . .
H H24B 0.8215 0.5919 0.7668 0.038 Uiso calc R 1 . .
C C25B 0.7365(5) 0.60513(15) 0.6732(3) 0.0272(13) Uani d . 1 . .
H H25B 0.7250 0.6302 0.6796 0.033 Uiso calc R 1 . .
C C26B -0.0677(4) 0.59789(14) 0.3264(2) 0.0148(10) Uani d . 1 . .
C C27B -0.1726(4) 0.60277(16) 0.2732(3) 0.0217(12) Uani d . 1 . .
H H27B -0.2098 0.6256 0.2672 0.026 Uiso calc R 1 . .
C C28B -0.2215(4) 0.57395(15) 0.2294(3) 0.0218(12) Uani d . 1 . .
H H28B -0.2916 0.5774 0.1942 0.026 Uiso calc R 1 . .
C C29B -0.1667(5) 0.54020(16) 0.2378(3) 0.0243(13) Uani d . 1 . .
H H29B -0.1995 0.5210 0.2079 0.029 Uiso calc R 1 . .
C C30B -0.0630(4) 0.53481(15) 0.2905(3) 0.0220(12) Uani d . 1 . .
H H30B -0.0264 0.5119 0.2965 0.026 Uiso calc R 1 . .
C C31B -0.0134(4) 0.56385(14) 0.3346(3) 0.0183(11) Uani d . 1 . .
H H31B 0.0567 0.5603 0.3699 0.022 Uiso calc R 1 . .
C C32B -0.0570(4) 0.67746(14) 0.3375(2) 0.0171(11) Uani d . 1 . .
C C33B -0.0476(4) 0.68106(15) 0.2808(3) 0.0191(11) Uani d . 1 . .
H H33B -0.0194 0.6611 0.2671 0.023 Uiso calc R 1 . .
C C34B -0.0793(4) 0.71365(14) 0.2446(3) 0.0216(12) Uani d . 1 . .
H H34B -0.0728 0.7155 0.2068 0.026 Uiso calc R 1 . .
C C35B -0.1208(5) 0.74337(15) 0.2649(3) 0.0269(14) Uani d . 1 . .
H H35B -0.1425 0.7653 0.2406 0.032 Uiso calc R 1 . .
C C36B -0.1305(5) 0.74073(15) 0.3214(3) 0.0254(13) Uani d . 1 . .
H H36B -0.1584 0.7609 0.3349 0.030 Uiso calc R 1 . .
C C37B -0.0985(4) 0.70808(14) 0.3577(3) 0.0213(12) Uani d . 1 . .
H H37B -0.1047 0.7064 0.3957 0.026 Uiso calc R 1 . .
C C38B -0.1007(4) 0.63267(14) 0.4252(3) 0.0179(11) Uani d . 1 . .
H H38C -0.0812 0.6529 0.4564 0.021 Uiso calc R 1 . .
H H38D -0.1769 0.6370 0.3921 0.021 Uiso calc R 1 . .
C C39B -0.0973(4) 0.59617(13) 0.4590(2) 0.0137(10) Uani d . 1 . .
C C40B -0.0375(4) 0.59257(14) 0.5254(3) 0.0205(12) Uani d . 1 . .
H H40B 0.0064 0.6125 0.5499 0.025 Uiso calc R 1 . .
C C41B -0.0420(5) 0.55975(15) 0.5562(3) 0.0257(13) Uani d . 1 . .
H H41B -0.0015 0.5580 0.6009 0.031 Uiso calc R 1 . .
C C42B -0.1057(5) 0.52972(16) 0.5211(3) 0.0296(14) Uani d . 1 . .
H H42B -0.1084 0.5078 0.5420 0.036 Uiso calc R 1 . .
C C43B -0.1655(5) 0.53243(15) 0.4546(3) 0.0281(14) Uani d . 1 . .
H H43B -0.2090 0.5123 0.4306 0.034 Uiso calc R 1 . .
C C44B -0.1606(4) 0.56521(15) 0.4236(3) 0.0231(12) Uani d . 1 . .
H H44B -0.1997 0.5666 0.3787 0.028 Uiso calc R 1 . .
C C45B 0.4183(4) 0.68217(15) 0.4670(3) 0.0171(11) Uani d . 1 . .
C C46B 0.4380(4) 0.67100(15) 0.5898(3) 0.0194(12) Uani d . 1 . .
C C47B 0.4260(4) 0.59422(16) 0.5656(3) 0.0207(12) Uani d . 1 . .
C C48B 0.3413(4) 0.55982(15) 0.4451(3) 0.0205(12) Uani d . 1 . .
C C49B 0.2097(4) 0.57950(14) 0.3192(3) 0.0196(12) Uani d . 1 . .
C C50B 0.2496(4) 0.65152(15) 0.3488(3) 0.0169(11) Uani d . 1 . .
C C51B 0.1914(4) 0.68920(15) 0.4352(3) 0.0174(11) Uani d . 1 . .
C C52B 0.1674(4) 0.65675(14) 0.5298(3) 0.0167(11) Uani d . 1 . .
C C53B 0.1895(4) 0.58647(15) 0.4877(2) 0.0167(11) Uani d . 1 . .

loop_
_atom_site_aniso_label
_atom_site_aniso_U_11
_atom_site_aniso_U_22
_atom_site_aniso_U_33
_atom_site_aniso_U_12
_atom_site_aniso_U_13
_atom_site_aniso_U_23
Ru1A 0.01086(18) 0.0139(2) 0.0140(2) -0.00043(15) 0.00720(16) -0.00093(16)
Ru2A 0.01012(18) 0.0146(2) 0.0134(2) -0.00005(15) 0.00555(16) -0.00049(16)
Ru3A 0.00996(17) 0.01185(19) 0.0137(2) 0.00005(15) 0.00659(16) -0.00070(16)
As1A 0.0117(2) 0.0154(3) 0.0143(3) -0.00028(19) 0.0076(2) -0.0005(2)
As2A 0.0106(2) 0.0142(3) 0.0142(3) -0.00051(19) 0.0059(2) -0.0009(2)
P1A 0.0112(6) 0.0133(6) 0.0154(7) 0.0002(5) 0.0062(5) 0.0008(5)
O1A 0.038(2) 0.022(2) 0.036(3) 0.0070(18) 0.028(2) 0.0072(18)
O2A 0.031(2) 0.038(2) 0.026(2) -0.0107(19) 0.016(2) -0.0140(19)
O3A 0.023(2) 0.020(2) 0.025(2) 0.0014(16) 0.0112(18) 0.0045(17)
O4A 0.023(2) 0.023(2) 0.021(2) -0.0037(16) 0.0071(17) 0.0047(17)
O5A 0.030(2) 0.039(2) 0.021(2) 0.0047(19) 0.0100(19) -0.0093(19)
O6A 0.021(2) 0.028(2) 0.030(2) -0.0028(17) 0.0085(18) 0.0119(19)
O7A 0.0189(18) 0.0174(19) 0.023(2) -0.0007(15) 0.0141(17) 0.0001(16)
O8A 0.034(2) 0.023(2) 0.032(2) -0.0047(17) 0.024(2) -0.0072(18)
O9A 0.026(2) 0.0147(19) 0.029(2) 0.0000(16) 0.0147(18) 0.0019(16)
C1A 0.018(2) 0.015(3) 0.015(3) 0.003(2) 0.006(2) 0.005(2)
C2A 0.019(3) 0.018(3) 0.018(3) 0.005(2) 0.011(2) 0.001(2)
C3A 0.029(3) 0.015(3) 0.020(3) -0.004(2) 0.013(2) -0.004(2)
C4A 0.024(3) 0.027(3) 0.016(3) 0.005(2) 0.009(2) -0.005(2)
C5A 0.020(3) 0.035(3) 0.022(3) 0.002(2) 0.015(2) -0.005(3)
C6A 0.014(3) 0.032(3) 0.024(3) 0.000(2) 0.010(2) -0.003(3)
C7A 0.012(2) 0.016(3) 0.026(3) -0.001(2) 0.011(2) 0.001(2)
C8A 0.018(3) 0.018(3) 0.026(3) 0.001(2) 0.011(2) 0.000(2)
C9A 0.032(3) 0.032(3) 0.028(3) 0.006(3) 0.020(3) 0.004(3)
C10A 0.038(3) 0.021(3) 0.039(4) 0.003(3) 0.029(3) 0.006(3)
C11A 0.031(3) 0.022(3) 0.036(4) -0.009(2) 0.023(3) -0.003(3)
C12A 0.022(3) 0.022(3) 0.023(3) -0.001(2) 0.013(2) -0.003(2)
C13A 0.014(2) 0.012(2) 0.017(3) 0.0021(19) 0.005(2) -0.001(2)
C14A 0.012(2) 0.019(3) 0.018(3) 0.002(2) 0.006(2) 0.000(2)
C15A 0.015(2) 0.017(3) 0.015(3) -0.002(2) 0.008(2) -0.002(2)
C16A 0.019(3) 0.015(3) 0.020(3) 0.002(2) 0.007(2) 0.001(2)
C17A 0.022(3) 0.022(3) 0.023(3) -0.007(2) 0.011(2) -0.002(2)
C18A 0.024(3) 0.027(3) 0.044(4) -0.005(2) 0.026(3) -0.007(3)
C19A 0.018(3) 0.016(3) 0.049(4) 0.001(2) 0.021(3) -0.005(3)
C20A 0.012(2) 0.020(3) 0.017(3) -0.003(2) 0.005(2) 0.003(2)
C21A 0.023(3) 0.026(3) 0.014(3) 0.005(2) 0.005(2) -0.006(2)
C22A 0.031(3) 0.021(3) 0.030(4) 0.009(2) 0.007(3) 0.004(3)
C23A 0.024(3) 0.038(4) 0.019(3) -0.003(3) 0.004(3) 0.008(3)
C24A 0.023(3) 0.037(3) 0.021(3) -0.004(3) 0.010(3) 0.003(3)
C25A 0.022(3) 0.032(3) 0.020(3) -0.001(2) 0.011(2) -0.001(3)
C26A 0.016(2) 0.015(2) 0.015(3) -0.0058(19) 0.011(2) -0.002(2)
C27A 0.015(2) 0.026(3) 0.020(3) -0.003(2) 0.010(2) 0.001(2)
C28A 0.019(3) 0.026(3) 0.021(3) -0.007(2) 0.006(2) 0.003(2)
C29A 0.025(3) 0.023(3) 0.021(3) -0.010(2) 0.014(2) -0.006(2)
C30A 0.025(3) 0.014(3) 0.028(3) -0.004(2) 0.014(3) -0.005(2)
C31A 0.016(2) 0.018(3) 0.016(3) -0.006(2) 0.008(2) -0.002(2)
C32A 0.011(2) 0.014(3) 0.022(3) -0.0026(19) 0.006(2) -0.003(2)
C33A 0.025(3) 0.017(3) 0.029(3) 0.003(2) 0.014(3) 0.002(2)
C34A 0.030(3) 0.019(3) 0.037(4) 0.006(2) 0.014(3) 0.000(3)
C35A 0.027(3) 0.019(3) 0.030(3) 0.002(2) 0.005(3) 0.011(3)
C36A 0.025(3) 0.022(3) 0.018(3) -0.003(2) 0.007(2) 0.005(2)
C37A 0.019(3) 0.018(3) 0.024(3) 0.000(2) 0.009(2) -0.002(2)
C38A 0.012(2) 0.017(3) 0.021(3) 0.0002(19) 0.006(2) -0.001(2)
C39A 0.015(2) 0.022(3) 0.022(3) 0.001(2) 0.014(2) 0.000(2)
C40A 0.019(3) 0.027(3) 0.021(3) -0.008(2) 0.011(2) -0.001(2)
C41A 0.029(3) 0.020(3) 0.040(4) -0.005(2) 0.024(3) 0.002(3)
C42A 0.029(3) 0.030(3) 0.030(3) 0.001(3) 0.021(3) 0.008(3)
C43A 0.028(3) 0.038(4) 0.023(3) 0.004(3) 0.020(3) 0.004(3)
C44A 0.013(2) 0.027(3) 0.023(3) 0.001(2) 0.011(2) -0.002(2)
C45A 0.020(3) 0.022(3) 0.025(3) 0.001(2) 0.019(2) -0.005(2)
C46A 0.022(3) 0.022(3) 0.019(3) 0.001(2) 0.017(2) -0.001(2)
C47A 0.014(2) 0.023(3) 0.015(3) -0.003(2) 0.007(2) -0.004(2)
C48A 0.009(2) 0.028(3) 0.015(3) 0.000(2) 0.001(2) -0.005(2)
C49A 0.010(2) 0.026(3) 0.022(3) 0.000(2) 0.005(2) 0.001(2)
C50A 0.012(2) 0.022(3) 0.023(3) -0.002(2) 0.006(2) -0.003(2)
C51A 0.011(2) 0.020(3) 0.012(3) -0.001(2) 0.007(2) -0.003(2)
C52A 0.017(2) 0.011(2) 0.018(3) 0.0007(19) 0.007(2) 0.001(2)
C53A 0.011(2) 0.026(3) 0.014(3) 0.003(2) 0.008(2) -0.003(2)
Ru1B 0.01150(18) 0.0155(2) 0.0125(2) 0.00016(16) 0.00559(16) -0.00002(17)
Ru2B 0.01322(19) 0.0133(2) 0.0143(2) -0.00050(15) 0.00783(17) -0.00109(16)
Ru3B 0.01116(18) 0.01171(19) 0.0140(2) -0.00040(15) 0.00686(16) -0.00116(16)
As1B 0.0138(2) 0.0140(3) 0.0142(3) 0.0007(2) 0.0078(2) -0.0001(2)
As2B 0.0118(2) 0.0154(3) 0.0140(3) 0.00046(19) 0.0059(2) 0.0000(2)
P1B 0.0123(6) 0.0131(6) 0.0159(7) -0.0003(5) 0.0071(5) -0.0006(5)
O1B 0.021(2) 0.020(2) 0.024(2) -0.0029(16) 0.0076(17) 0.0048(17)
O2B 0.040(3) 0.036(2) 0.026(2) -0.005(2) 0.019(2) -0.011(2)
O3B 0.026(2) 0.027(2) 0.033(2) 0.0011(17) 0.0131(19) 0.0128(19)
O4B 0.061(3) 0.018(2) 0.034(3) 0.007(2) 0.031(2) 0.0053(19)
O5B 0.024(2) 0.037(2) 0.026(2) -0.0103(18) 0.0122(19) -0.0140(19)
O6B 0.022(2) 0.0193(19) 0.023(2) 0.0029(16) 0.0128(17) 0.0023(17)
O7B 0.025(2) 0.016(2) 0.034(2) -0.0003(16) 0.0175(19) 0.0019(17)
O8B 0.036(2) 0.024(2) 0.025(2) -0.0056(18) 0.0203(19) -0.0099(18)
O9B 0.025(2) 0.0172(19) 0.022(2) -0.0045(16) 0.0111(17) 0.0009(16)
C1B 0.017(2) 0.016(3) 0.012(3) -0.001(2) 0.006(2) -0.003(2)
C2B 0.023(3) 0.021(3) 0.021(3) 0.003(2) 0.015(2) 0.002(2)
C3B 0.026(3) 0.012(3) 0.022(3) 0.002(2) 0.011(2) 0.002(2)
C4B 0.023(3) 0.025(3) 0.020(3) 0.005(2) 0.011(2) -0.004(2)
C5B 0.022(3) 0.032(3) 0.022(3) 0.000(2) 0.017(3) -0.006(2)
C6B 0.019(3) 0.017(3) 0.022(3) -0.002(2) 0.012(2) 0.000(2)
C7B 0.017(2) 0.017(3) 0.017(3) 0.002(2) 0.015(2) 0.000(2)
C8B 0.018(3) 0.022(3) 0.025(3) 0.001(2) 0.010(2) 0.000(2)
C9B 0.031(3) 0.022(3) 0.025(3) 0.006(2) 0.016(3) 0.005(2)
C10B 0.042(4) 0.020(3) 0.040(4) 0.000(3) 0.035(3) 0.004(3)
C11B 0.039(4) 0.020(3) 0.041(4) -0.008(3) 0.027(3) -0.007(3)
C12B 0.020(3) 0.023(3) 0.019(3) -0.006(2) 0.011(2) -0.002(2)
C13B 0.016(2) 0.014(2) 0.014(3) 0.006(2) 0.005(2) 0.000(2)
C14B 0.017(2) 0.016(3) 0.013(3) -0.005(2) 0.010(2) -0.002(2)
C15B 0.018(3) 0.031(3) 0.040(4) -0.003(2) 0.016(3) -0.010(3)
C16B 0.015(3) 0.029(3) 0.057(4) -0.005(2) 0.018(3) -0.012(3)
C17B 0.024(3) 0.028(3) 0.030(3) -0.008(2) 0.016(3) -0.006(3)
C18B 0.020(3) 0.016(3) 0.021(3) 0.004(2) 0.010(2) 0.000(2)
C19B 0.017(3) 0.018(3) 0.021(3) -0.003(2) 0.009(2) -0.001(2)
C20B 0.008(2) 0.027(3) 0.016(3) -0.002(2) 0.005(2) 0.004(2)
C21B 0.029(3) 0.018(3) 0.021(3) 0.002(2) 0.010(3) 0.003(2)
C22B 0.028(3) 0.021(3) 0.029(3) 0.001(2) 0.010(3) 0.010(3)
C23B 0.021(3) 0.035(4) 0.024(3) -0.004(3) 0.002(3) 0.014(3)
C24B 0.037(4) 0.042(4) 0.010(3) -0.006(3) 0.004(3) -0.004(3)
C25B 0.037(3) 0.018(3) 0.024(3) 0.002(2) 0.012(3) 0.001(2)
C26B 0.015(2) 0.020(3) 0.011(2) -0.003(2) 0.008(2) 0.000(2)
C27B 0.016(3) 0.028(3) 0.021(3) -0.005(2) 0.008(2) 0.001(2)
C28B 0.020(3) 0.033(3) 0.014(3) -0.010(2) 0.008(2) -0.003(2)
C29B 0.029(3) 0.029(3) 0.018(3) -0.014(2) 0.014(3) -0.012(2)
C30B 0.024(3) 0.020(3) 0.027(3) -0.003(2) 0.016(3) -0.009(2)
C31B 0.015(2) 0.025(3) 0.017(3) -0.004(2) 0.010(2) -0.003(2)
C32B 0.011(2) 0.019(3) 0.015(3) -0.003(2) 0.000(2) 0.001(2)
C33B 0.014(2) 0.021(3) 0.021(3) -0.003(2) 0.007(2) -0.001(2)
C34B 0.021(3) 0.022(3) 0.019(3) -0.006(2) 0.007(2) 0.004(2)
C35B 0.026(3) 0.016(3) 0.030(3) 0.001(2) 0.006(3) 0.007(2)
C36B 0.032(3) 0.019(3) 0.025(3) 0.003(2) 0.014(3) -0.001(2)
C37B 0.024(3) 0.019(3) 0.021(3) 0.002(2) 0.011(2) 0.001(2)
C38B 0.017(2) 0.017(3) 0.027(3) 0.000(2) 0.016(2) -0.002(2)
C39B 0.012(2) 0.012(2) 0.022(3) -0.0024(19) 0.012(2) -0.003(2)
C40B 0.020(3) 0.015(3) 0.032(3) -0.005(2) 0.017(3) -0.001(2)
C41B 0.031(3) 0.028(3) 0.022(3) 0.001(3) 0.017(3) 0.002(3)
C42B 0.042(4) 0.018(3) 0.035(4) -0.005(3) 0.023(3) 0.000(3)
C43B 0.037(3) 0.016(3) 0.037(4) -0.011(2) 0.022(3) -0.007(3)
C44B 0.020(3) 0.027(3) 0.027(3) -0.003(2) 0.014(3) -0.003(3)
C45B 0.009(2) 0.025(3) 0.016(3) 0.001(2) 0.005(2) -0.005(2)
C46B 0.016(3) 0.022(3) 0.020(3) 0.002(2) 0.009(2) 0.001(2)
C47B 0.012(2) 0.030(3) 0.022(3) -0.001(2) 0.010(2) -0.001(3)
C48B 0.025(3) 0.022(3) 0.020(3) -0.004(2) 0.016(2) -0.004(2)
C49B 0.019(3) 0.019(3) 0.026(3) 0.003(2) 0.015(2) 0.004(2)
C50B 0.016(2) 0.021(3) 0.016(3) -0.003(2) 0.010(2) -0.006(2)
C51B 0.014(2) 0.019(3) 0.021(3) 0.001(2) 0.010(2) 0.001(2)
C52B 0.012(2) 0.015(3) 0.020(3) -0.0051(19) 0.006(2) -0.005(2)
C53B 0.013(2) 0.026(3) 0.014(3) -0.005(2) 0.008(2) -0.008(2)

loop_
_atom_type_symbol
_atom_type_description
_atom_type_scat_dispersion_real
_atom_type_scat_dispersion_imag
_atom_type_scat_source
C C 0.0033 0.0016 'International Tables Vol C Tables 4.2.6.8 and 6.1.1.4'
H H 0.0000 0.0000 'International Tables Vol C Tables 4.2.6.8 and 6.1.1.4'
O O 0.0106 0.0060 'International Tables Vol C Tables 4.2.6.8 and 6.1.1.4'
P P 0.1023 0.0942 'International Tables Vol C Tables 4.2.6.8 and 6.1.1.4'
As As 0.0499 2.0058 'International Tables Vol C Tables 4.2.6.8 and 6.1.1.4'
Ru Ru -1.2594 0.8363 'International Tables Vol C Tables 4.2.6.8 and 6.1.1.4'

loop_
_geom_angle_atom_site_label_1
_geom_angle_atom_site_label_2
_geom_angle_atom_site_label_3
_geom_angle_site_symmetry_1
_geom_angle_site_symmetry_3
_geom_angle
_geom_angle_publ_flag
C46A Ru1A C47A . . 87.6(2) ?
C46A Ru1A C45A . . 92.6(2) ?
C47A Ru1A C45A . . 172.7(2) ?
C46A Ru1A As1A . . 98.57(16) ?
C47A Ru1A As1A . . 94.04(15) ?
C45A Ru1A As1A . . 93.12(15) ?
C46A Ru1A Ru2A . . 170.58(16) ?
C47A Ru1A Ru2A . . 95.09(15) ?
C45A Ru1A Ru2A . . 83.59(16) ?
As1A Ru1A Ru2A . . 90.257(19) ?
C46A Ru1A Ru3A . . 112.48(16) ?
C47A Ru1A Ru3A . . 82.32(15) ?
C45A Ru1A Ru3A . . 90.89(15) ?
As1A Ru1A Ru3A . . 148.47(2) ?
Ru2A Ru1A Ru3A . . 59.145(13) ?
C49A Ru2A C48A . . 93.1(2) ?
C49A Ru2A C50A . . 91.9(2) ?
C48A Ru2A C50A . . 174.9(2) ?
C49A Ru2A As2A . . 104.90(15) ?
C48A Ru2A As2A . . 90.66(15) ?
C50A Ru2A As2A . . 88.01(15) ?
C49A Ru2A Ru3A . . 98.08(15) ?
C48A Ru2A Ru3A . . 93.17(15) ?
C50A Ru2A Ru3A . . 86.14(15) ?
As2A Ru2A Ru3A . . 156.46(2) ?
C49A Ru2A Ru1A . . 157.34(15) ?
C48A Ru2A Ru1A . . 81.00(15) ?
C50A Ru2A Ru1A . . 94.32(16) ?
As2A Ru2A Ru1A . . 97.08(2) ?
Ru3A Ru2A Ru1A . . 60.736(14) ?
C52A Ru3A C51A . . 90.4(2) ?
C52A Ru3A C53A . . 89.8(2) ?
C51A Ru3A C53A . . 176.3(2) ?
C52A Ru3A P1A . . 99.80(15) ?
C51A Ru3A P1A . . 93.01(14) ?
C53A Ru3A P1A . . 90.56(15) ?
C52A Ru3A Ru2A . . 95.69(15) ?
C51A Ru3A Ru2A . . 92.53(14) ?
C53A Ru3A Ru2A . . 83.81(14) ?
P1A Ru3A Ru2A . . 163.50(4) ?
C52A Ru3A Ru1A . . 155.00(15) ?
C51A Ru3A Ru1A . . 84.96(14) ?
C53A Ru3A Ru1A . . 93.33(15) ?
P1A Ru3A Ru1A . . 104.95(4) ?
Ru2A Ru3A Ru1A . . 60.119(14) ?
C7A As1A C1A . . 101.7(2) ?
C7A As1A C13A . . 104.6(2) ?
C1A As1A C13A . . 97.5(2) ?
C7A As1A Ru1A . . 117.66(14) ?
C1A As1A Ru1A . . 117.37(15) ?
C13A As1A Ru1A . . 115.14(15) ?
C20A As2A C14A . . 98.3(2) ?
C20A As2A C13A . . 102.1(2) ?
C14A As2A C13A . . 103.2(2) ?
C20A As2A Ru2A . . 116.95(15) ?
C14A As2A Ru2A . . 120.04(15) ?
C13A As2A Ru2A . . 113.48(14) ?
C32A P1A C26A . . 103.3(2) ?
C32A P1A C38A . . 102.4(2) ?
C26A P1A C38A . . 100.1(2) ?
C32A P1A Ru3A . . 113.06(16) ?
C26A P1A Ru3A . . 120.81(17) ?
C38A P1A Ru3A . . 114.80(17) ?
C2A C1A C6A . . 118.6(5) ?
C2A C1A As1A . . 118.4(4) ?
C6A C1A As1A . . 122.9(4) ?
C3A C2A C1A . . 121.4(5) ?
C3A C2A H1 . . 119.3 ?
C1A C2A H1 . . 119.3 ?
C4A C3A C2A . . 119.2(5) ?
C4A C3A H2 . . 120.4 ?
C2A C3A H2 . . 120.4 ?
C5A C4A C3A . . 120.2(5) ?
C5A C4A H3 . . 119.9 ?
C3A C4A H3 . . 119.9 ?
C4A C5A C6A . . 120.8(5) ?
C4A C5A H4 . . 119.6 ?
C6A C5A H4 . . 119.6 ?
C5A C6A C1A . . 119.8(5) ?
C5A C6A H5 . . 120.1 ?
C1A C6A H5 . . 120.1 ?
C8A C7A C12A . . 120.0(5) ?
C8A C7A As1A . . 117.6(4) ?
C12A C7A As1A . . 122.4(4) ?
C9A C8A C7A . . 119.9(5) ?
C9A C8A H6 . . 120.0 ?
C7A C8A H6 . . 120.0 ?
C8A C9A C10A . . 120.0(6) ?
C8A C9A H7 . . 120.0 ?
C10A C9A H7 . . 120.0 ?
C11A C10A C9A . . 120.2(5) ?
C11A C10A H10A . . 119.9 ?
C9A C10A H10A . . 119.9 ?
C10A C11A C12A . . 120.7(5) ?
C10A C11A H11A . . 119.6 ?
C12A C11A H11A . . 119.6 ?
C11A C12A C7A . . 119.1(5) ?
C11A C12A H12A . . 120.4 ?
C7A C12A H12A . . 120.4 ?
As2A C13A As1A . . 112.3(2) ?
As2A C13A H13A . . 109.1 ?
As1A C13A H13A . . 109.1 ?
As2A C13A H13B . . 109.1 ?
As1A C13A H13B . . 109.1 ?
H13A C13A H13B . . 107.9 ?
C19A C14A C15A . . 119.5(5) ?
C19A C14A As2A . . 119.9(4) ?
C15A C14A As2A . . 120.5(4) ?
C16A C15A C14A . . 120.1(5) ?
C16A C15A H15A . . 120.0 ?
C14A C15A H15A . . 120.0 ?
C15A C16A C17A . . 120.0(5) ?
C15A C16A H16A . . 120.0 ?
C17A C16A H16A . . 120.0 ?
C18A C17A C16A . . 120.0(5) ?
C18A C17A H17A . . 120.0 ?
C16A C17A H17A . . 120.0 ?
C19A C18A C17A . . 119.9(5) ?
C19A C18A H18A . . 120.0 ?
C17A C18A H18A . . 120.0 ?
C18A C19A C14A . . 120.5(5) ?
C18A C19A H19A . . 119.8 ?
C14A C19A H19A . . 119.8 ?
C21A C20A C25A . . 119.1(5) ?
C21A C20A As2A . . 124.1(4) ?
C25A C20A As2A . . 116.6(4) ?
C20A C21A C22A . . 119.9(5) ?
C20A C21A H21A . . 120.0 ?
C22A C21A H21A . . 120.0 ?
C23A C22A C21A . . 120.6(5) ?
C23A C22A H22A . . 119.7 ?
C21A C22A H22A . . 119.7 ?
C22A C23A C24A . . 119.5(5) ?
C22A C23A H23A . . 120.2 ?
C24A C23A H23A . . 120.2 ?
C25A C24A C23A . . 120.5(6) ?
C25A C24A H24A . . 119.7 ?
C23A C24A H24A . . 119.7 ?
C24A C25A C20A . . 120.2(5) ?
C24A C25A H25A . . 119.9 ?
C20A C25A H25A . . 119.9 ?
C31A C26A C27A . . 117.5(5) ?
C31A C26A P1A . . 121.0(4) ?
C27A C26A P1A . . 121.1(4) ?
C28A C27A C26A . . 120.9(5) ?
C28A C27A H27A . . 119.6 ?
C26A C27A H27A . . 119.6 ?
C29A C28A C27A . . 120.6(5) ?
C29A C28A H28A . . 119.7 ?
C27A C28A H28A . . 119.7 ?
C28A C29A C30A . . 119.8(5) ?
C28A C29A H29A . . 120.1 ?
C30A C29A H29A . . 120.1 ?
C31A C30A C29A . . 119.5(5) ?
C31A C30A H30A . . 120.2 ?
C29A C30A H30A . . 120.2 ?
C30A C31A C26A . . 121.6(5) ?
C30A C31A H31A . . 119.2 ?
C26A C31A H31A . . 119.2 ?
C37A C32A C33A . . 118.0(5) ?
C37A C32A P1A . . 119.7(4) ?
C33A C32A P1A . . 121.9(4) ?
C34A C33A C32A . . 120.9(6) ?
C34A C33A H33A . . 119.6 ?
C32A C33A H33A . . 119.6 ?
C33A C34A C35A . . 120.3(5) ?
C33A C34A H34A . . 119.8 ?
C35A C34A H34A . . 119.8 ?
C34A C35A C36A . . 119.8(5) ?
C34A C35A H35A . . 120.1 ?
C36A C35A H35A . . 120.1 ?
C37A C36A C35A . . 119.3(5) ?
C37A C36A H36A . . 120.3 ?
C35A C36A H36A . . 120.3 ?
C36A C37A C32A . . 121.7(5) ?
C36A C37A H37A . . 119.2 ?
C32A C37A H37A . . 119.2 ?
C39A C38A P1A . . 113.5(3) ?
C39A C38A H38A . . 108.9 ?
P1A C38A H38A . . 108.9 ?
C39A C38A H38B . . 108.9 ?
P1A C38A H38B . . 108.9 ?
H38A C38A H38B . . 107.7 ?
C44A C39A C40A . . 118.1(5) ?
C44A C39A C38A . . 120.3(5) ?
C40A C39A C38A . . 121.6(5) ?
C41A C40A C39A . . 120.1(5) ?
C41A C40A H40A . . 119.9 ?
C39A C40A H40A . . 119.9 ?
C42A C41A C40A . . 121.1(5) ?
C42A C41A H41A . . 119.5 ?
C40A C41A H41A . . 119.5 ?
C43A C42A C41A . . 119.6(5) ?
C43A C42A H42A . . 120.2 ?
C41A C42A H42A . . 120.2 ?
C42A C43A C44A . . 120.2(5) ?
C42A C43A H43A . . 119.9 ?
C44A C43A H43A . . 119.9 ?
C43A C44A C39A . . 120.8(5) ?
C43A C44A H44A . . 119.6 ?
C39A C44A H44A . . 119.6 ?
O1A C45A Ru1A . . 173.1(5) ?
O2A C46A Ru1A . . 176.5(5) ?
O3A C47A Ru1A . . 171.6(4) ?
O4A C48A Ru2A . . 173.5(4) ?
O5A C49A Ru2A . . 176.2(5) ?
O6A C50A Ru2A . . 174.3(4) ?
O7A C51A Ru3A . . 173.4(4) ?
O8A C52A Ru3A . . 176.6(5) ?
O9A C53A Ru3A . . 173.3(4) ?
C46B Ru1B C45B . . 93.7(2) ?
C46B Ru1B C47B . . 93.3(2) ?
C45B Ru1B C47B . . 172.8(2) ?
C46B Ru1B As2B . . 105.38(16) ?
C45B Ru1B As2B . . 89.77(14) ?
C47B Ru1B As2B . . 86.61(15) ?
C46B Ru1B Ru3B . . 96.06(15) ?
C45B Ru1B Ru3B . . 91.56(14) ?
C47B Ru1B Ru3B . . 89.53(15) ?
As2B Ru1B Ru3B . . 158.39(2) ?
C46B Ru1B Ru2B . . 156.29(15) ?
C45B Ru1B Ru2B . . 81.09(15) ?
C47B Ru1B Ru2B . . 93.21(16) ?
As2B Ru1B Ru2B . . 97.74(2) ?
Ru3B Ru1B Ru2B . . 61.225(14) ?
C49B Ru2B C50B . . 88.1(2) ?
C49B Ru2B C48B . . 91.2(2) ?
C50B Ru2B C48B . . 172.7(2) ?
C49B Ru2B As1B . . 99.08(16) ?
C50B Ru2B As1B . . 94.01(15) ?
C48B Ru2B As1B . . 93.29(16) ?
C49B Ru2B Ru1B . . 170.15(16) ?
C50B Ru2B Ru1B . . 95.78(15) ?
C48B Ru2B Ru1B . . 83.77(16) ?
As1B Ru2B Ru1B . . 89.711(19) ?
C49B Ru2B Ru3B . . 113.21(16) ?
C50B Ru2B Ru3B . . 78.84(15) ?
C48B Ru2B Ru3B . . 94.76(16) ?
As1B Ru2B Ru3B . . 146.46(2) ?
Ru1B Ru2B Ru3B . . 59.003(14) ?
C52B Ru3B C53B . . 93.0(2) ?
C52B Ru3B C51B . . 87.9(2) ?
C53B Ru3B C51B . . 175.2(2) ?
C52B Ru3B P1B . . 96.66(15) ?
C53B Ru3B P1B . . 93.83(15) ?
C51B Ru3B P1B . . 90.74(15) ?
C52B Ru3B Ru1B . . 96.81(15) ?
C53B Ru3B Ru1B . . 90.14(14) ?
C51B Ru3B Ru1B . . 85.09(15) ?
P1B Ru3B Ru1B . . 165.73(4) ?
C52B Ru3B Ru2B . . 155.75(15) ?
C53B Ru3B Ru2B . . 81.65(15) ?
C51B Ru3B Ru2B . . 95.63(15) ?
P1B Ru3B Ru2B . . 107.25(4) ?
Ru1B Ru3B Ru2B . . 59.772(14) ?
C7B As1B C1B . . 101.7(2) ?
C7B As1B C13B . . 103.7(2) ?
C1B As1B C13B . . 98.9(2) ?
C7B As1B Ru2B . . 117.40(14) ?
C1B As1B Ru2B . . 116.30(15) ?
C13B As1B Ru2B . . 116.16(15) ?
C14B As2B C20B . . 100.2(2) ?
C14B As2B C13B . . 104.0(2) ?
C20B As2B C13B . . 102.1(2) ?
C14B As2B Ru1B . . 118.05(15) ?
C20B As2B Ru1B . . 117.07(15) ?
C13B As2B Ru1B . . 113.18(14) ?
C32B P1B C26B . . 101.9(2) ?
C32B P1B C38B . . 102.1(2) ?
C26B P1B C38B . . 100.2(2) ?
C32B P1B Ru3B . . 112.77(16) ?
C26B P1B Ru3B . . 122.61(17) ?
C38B P1B Ru3B . . 114.57(18) ?
C6B C1B C2B . . 119.0(5) ?
C6B C1B As1B . . 122.5(4) ?
C2B C1B As1B . . 118.5(4) ?
C3B C2B C1B . . 120.9(5) ?
C3B C2B H8 . . 119.5 ?
C1B C2B H8 . . 119.5 ?
C2B C3B C4B . . 120.1(5) ?
C2B C3B H9 . . 119.9 ?
C4B C3B H9 . . 119.9 ?
C5B C4B C3B . . 119.2(5) ?
C5B C4B H10 . . 120.4 ?
C3B C4B H10 . . 120.4 ?
C4B C5B C6B . . 121.0(5) ?
C4B C5B H11 . . 119.5 ?
C6B C5B H11 . . 119.5 ?
C5B C6B C1B . . 119.7(5) ?
C5B C6B H12 . . 120.1 ?
C1B C6B H12 . . 120.1 ?
C8B C7B C12B . . 119.2(5) ?
C8B C7B As1B . . 117.9(4) ?
C12B C7B As1B . . 122.9(4) ?
C9B C8B C7B . . 121.2(5) ?
C9B C8B H13 . . 119.4 ?
C7B C8B H13 . . 119.4 ?
C8B C9B C10B . . 119.3(5) ?
C8B C9B H14 . . 120.4 ?
C10B C9B H14 . . 120.4 ?
C11B C10B C9B . . 120.1(5) ?
C11B C10B H10B . . 120.0 ?
C9B C10B H10B . . 120.0 ?
C10B C11B C12B . . 120.2(5) ?
C10B C11B H11B . . 119.9 ?
C12B C11B H11B . . 119.9 ?
C11B C12B C7B . . 120.1(5) ?
C11B C12B H12B . . 120.0 ?
C7B C12B H12B . . 120.0 ?
As1B C13B As2B . . 112.6(2) ?
As1B C13B H13C . . 109.1 ?
As2B C13B H13C . . 109.1 ?
As1B C13B H13D . . 109.1 ?
As2B C13B H13D . . 109.1 ?
H13C C13B H13D . . 107.8 ?
C19B C14B C15B . . 119.6(5) ?
C19B C14B As2B . . 120.5(4) ?
C15B C14B As2B . . 119.8(4) ?
C16B C15B C14B . . 120.0(5) ?
C16B C15B H15B . . 120.0 ?
C14B C15B H15B . . 120.0 ?
C15B C16B C17B . . 120.6(5) ?
C15B C16B H16B . . 119.7 ?
C17B C16B H16B . . 119.7 ?
C18B C17B C16B . . 119.3(5) ?
C18B C17B H17B . . 120.3 ?
C16B C17B H17B . . 120.3 ?
C17B C18B C19B . . 120.6(5) ?
C17B C18B H18B . . 119.7 ?
C19B C18B H18B . . 119.7 ?
C14B C19B C18B . . 119.8(5) ?
C14B C19B H19B . . 120.1 ?
C18B C19B H19B . . 120.1 ?
C21B C20B C25B . . 118.9(5) ?
C21B C20B As2B . . 123.9(4) ?
C25B C20B As2B . . 117.2(4) ?
C22B C21B C20B . . 120.4(5) ?
C22B C21B H21B . . 119.8 ?
C20B C21B H21B . . 119.8 ?
C23B C22B C21B . . 120.9(5) ?
C23B C22B H22B . . 119.6 ?
C21B C22B H22B . . 119.6 ?
C22B C23B C24B . . 118.8(5) ?
C22B C23B H23B . . 120.6 ?
C24B C23B H23B . . 120.6 ?
C25B C24B C23B . . 120.9(5) ?
C25B C24B H24B . . 119.5 ?
C23B C24B H24B . . 119.5 ?
C24B C25B C20B . . 120.2(5) ?
C24B C25B H25B . . 119.9 ?
C20B C25B H25B . . 119.9 ?
C31B C26B C27B . . 119.1(5) ?
C31B C26B P1B . . 120.6(4) ?
C27B C26B P1B . . 120.2(4) ?
C28B C27B C26B . . 120.4(5) ?
C28B C27B H27B . . 119.8 ?
C26B C27B H27B . . 119.8 ?
C29B C28B C27B . . 120.2(5) ?
C29B C28B H28B . . 119.9 ?
C27B C28B H28B . . 119.9 ?
C28B C29B C30B . . 120.1(5) ?
C28B C29B H29B . . 119.9 ?
C30B C29B H29B . . 119.9 ?
C29B C30B C31B . . 119.8(5) ?
C29B C30B H30B . . 120.1 ?
C31B C30B H30B . . 120.1 ?
C26B C31B C30B . . 120.4(5) ?
C26B C31B H31B . . 119.8 ?
C30B C31B H31B . . 119.8 ?
C33B C32B C37B . . 118.3(5) ?
C33B C32B P1B . . 120.6(4) ?
C37B C32B P1B . . 121.0(4) ?
C34B C33B C32B . . 121.4(5) ?
C34B C33B H33B . . 119.3 ?
C32B C33B H33B . . 119.3 ?
C35B C34B C33B . . 119.5(5) ?
C35B C34B H34B . . 120.2 ?
C33B C34B H34B . . 120.2 ?
C34B C35B C36B . . 120.5(5) ?
C34B C35B H35B . . 119.8 ?
C36B C35B H35B . . 119.8 ?
C37B C36B C35B . . 119.9(5) ?
C37B C36B H36B . . 120.0 ?
C35B C36B H36B . . 120.0 ?
C36B C37B C32B . . 120.4(5) ?
C36B C37B H37B . . 119.8 ?
C32B C37B H37B . . 119.8 ?
C39B C38B P1B . . 115.4(3) ?
C39B C38B H38C . . 108.4 ?
P1B C38B H38C . . 108.4 ?
C39B C38B H38D . . 108.4 ?
P1B C38B H38D . . 108.4 ?
H38C C38B H38D . . 107.5 ?
C40B C39B C44B . . 117.9(5) ?
C40B C39B C38B . . 121.7(4) ?
C44B C39B C38B . . 120.3(5) ?
C39B C40B C41B . . 121.0(5) ?
C39B C40B H40B . . 119.5 ?
C41B C40B H40B . . 119.5 ?
C42B C41B C40B . . 120.7(6) ?
C42B C41B H41B . . 119.6 ?
C40B C41B H41B . . 119.6 ?
C41B C42B C43B . . 119.4(5) ?
C41B C42B H42B . . 120.3 ?
C43B C42B H42B . . 120.3 ?
C42B C43B C44B . . 120.0(5) ?
C42B C43B H43B . . 120.0 ?
C44B C43B H43B . . 120.0 ?
C43B C44B C39B . . 120.9(5) ?
C43B C44B H44B . . 119.5 ?
C39B C44B H44B . . 119.5 ?
O1B C45B Ru1B . . 174.1(4) ?
O2B C46B Ru1B . . 176.5(5) ?
O3B C47B Ru1B . . 173.1(5) ?
O4B C48B Ru2B . . 173.8(5) ?
O5B C49B Ru2B . . 177.5(5) ?
O6B C50B Ru2B . . 170.7(4) ?
O7B C51B Ru3B . . 172.4(5) ?
O8B C52B Ru3B . . 179.4(5) ?
O9B C53B Ru3B . . 173.2(4) ?

loop_
_geom_bond_atom_site_label_1
_geom_bond_atom_site_label_2
_geom_bond_site_symmetry_2
_geom_bond_distance
_geom_bond_publ_flag
Ru1A C46A . 1.878(6) ?
Ru1A C47A . 1.926(5) ?
Ru1A C45A . 1.930(6) ?
Ru1A As1A . 2.4240(6) ?
Ru1A Ru2A . 2.8679(6) ?
Ru1A Ru3A . 2.8855(6) ?
Ru2A C49A . 1.905(6) ?
Ru2A C48A . 1.924(6) ?
Ru2A C50A . 1.928(6) ?
Ru2A As2A . 2.4261(6) ?
Ru2A Ru3A . 2.8395(5) ?
Ru3A C52A . 1.880(6) ?
Ru3A C51A . 1.931(5) ?
Ru3A C53A . 1.948(5) ?
Ru3A P1A . 2.3414(13) ?
As1A C7A . 1.945(5) ?
As1A C1A . 1.953(5) ?
As1A C13A . 1.962(5) ?
As2A C20A . 1.935(5) ?
As2A C14A . 1.938(5) ?
As2A C13A . 1.952(5) ?
P1A C32A . 1.824(5) ?
P1A C26A . 1.825(5) ?
P1A C38A . 1.854(5) ?
O1A C45A . 1.148(6) ?
O2A C46A . 1.155(6) ?
O3A C47A . 1.149(6) ?
O4A C48A . 1.153(6) ?
O5A C49A . 1.136(6) ?
O6A C50A . 1.146(6) ?
O7A C51A . 1.147(6) ?
O8A C52A . 1.146(6) ?
O9A C53A . 1.142(6) ?
C1A C2A . 1.387(7) ?
C1A C6A . 1.396(7) ?
C2A C3A . 1.381(7) ?
C2A H1 . 0.9300 ?
C3A C4A . 1.381(7) ?
C3A H2 . 0.9300 ?
C4A C5A . 1.372(8) ?
C4A H3 . 0.9300 ?
C5A C6A . 1.380(7) ?
C5A H4 . 0.9300 ?
C6A H5 . 0.9300 ?
C7A C8A . 1.394(7) ?
C7A C12A . 1.399(7) ?
C8A C9A . 1.378(7) ?
C8A H6 . 0.9300 ?
C9A C10A . 1.387(8) ?
C9A H7 . 0.9300 ?
C10A C11A . 1.377(8) ?
C10A H10A . 0.9300 ?
C11A C12A . 1.384(7) ?
C11A H11A . 0.9300 ?
C12A H12A . 0.9300 ?
C13A H13A . 0.9700 ?
C13A H13B . 0.9700 ?
C14A C19A . 1.384(7) ?
C14A C15A . 1.390(7) ?
C15A C16A . 1.380(7) ?
C15A H15A . 0.9300 ?
C16A C17A . 1.387(7) ?
C16A H16A . 0.9300 ?
C17A C18A . 1.381(7) ?
C17A H17A . 0.9300 ?
C18A C19A . 1.381(7) ?
C18A H18A . 0.9300 ?
C19A H19A . 0.9300 ?
C20A C21A . 1.376(7) ?
C20A C25A . 1.396(7) ?
C21A C22A . 1.405(7) ?
C21A H21A . 0.9300 ?
C22A C23A . 1.362(8) ?
C22A H22A . 0.9300 ?
C23A C24A . 1.384(8) ?
C23A H23A . 0.9300 ?
C24A C25A . 1.380(8) ?
C24A H24A . 0.9300 ?
C25A H25A . 0.9300 ?
C26A C31A . 1.398(7) ?
C26A C27A . 1.401(7) ?
C27A C28A . 1.380(7) ?
C27A H27A . 0.9300 ?
C28A C29A . 1.378(7) ?
C28A H28A . 0.9300 ?
C29A C30A . 1.387(7) ?
C29A H29A . 0.9300 ?
C30A C31A . 1.383(7) ?
C30A H30A . 0.9300 ?
C31A H31A . 0.9300 ?
C32A C37A . 1.390(7) ?
C32A C33A . 1.393(7) ?
C33A C34A . 1.378(7) ?
C33A H33A . 0.9300 ?
C34A C35A . 1.382(8) ?
C34A H34A . 0.9300 ?
C35A C36A . 1.392(8) ?
C35A H35A . 0.9300 ?
C36A C37A . 1.379(7) ?
C36A H36A . 0.9300 ?
C37A H37A . 0.9300 ?
C38A C39A . 1.514(7) ?
C38A H38A . 0.9700 ?
C38A H38B . 0.9700 ?
C39A C44A . 1.399(7) ?
C39A C40A . 1.401(7) ?
C40A C41A . 1.383(7) ?
C40A H40A . 0.9300 ?
C41A C42A . 1.380(8) ?
C41A H41A . 0.9300 ?
C42A C43A . 1.372(8) ?
C42A H42A . 0.9300 ?
C43A C44A . 1.393(7) ?
C43A H43A . 0.9300 ?
C44A H44A . 0.9300 ?
Ru1B C46B . 1.886(6) ?
Ru1B C45B . 1.929(6) ?
Ru1B C47B . 1.937(6) ?
Ru1B As2B . 2.4271(6) ?
Ru1B Ru3B . 2.8331(5) ?
Ru1B Ru2B . 2.8558(6) ?
Ru2B C49B . 1.893(6) ?
Ru2B C50B . 1.912(5) ?
Ru2B C48B . 1.924(6) ?
Ru2B As1B . 2.4308(6) ?
Ru2B Ru3B . 2.8970(6) ?
Ru3B C52B . 1.869(6) ?
Ru3B C53B . 1.927(5) ?
Ru3B C51B . 1.937(5) ?
Ru3B P1B . 2.3374(13) ?
As1B C7B . 1.935(5) ?
As1B C1B . 1.949(5) ?
As1B C13B . 1.956(5) ?
As2B C14B . 1.942(5) ?
As2B C20B . 1.947(5) ?
As2B C13B . 1.962(5) ?
P1B C32B . 1.828(5) ?
P1B C26B . 1.833(5) ?
P1B C38B . 1.855(5) ?
O1B C45B . 1.147(6) ?
O2B C46B . 1.147(6) ?
O3B C47B . 1.146(6) ?
O4B C48B . 1.155(6) ?
O5B C49B . 1.147(6) ?
O6B C50B . 1.160(6) ?
O7B C51B . 1.146(6) ?
O8B C52B . 1.148(6) ?
O9B C53B . 1.153(6) ?
C1B C6B . 1.391(7) ?
C1B C2B . 1.396(7) ?
C2B C3B . 1.374(7) ?
C2B H8 . 0.9300 ?
C3B C4B . 1.393(7) ?
C3B H9 . 0.9300 ?
C4B C5B . 1.378(7) ?
C4B H10 . 0.9300 ?
C5B C6B . 1.391(7) ?
C5B H11 . 0.9300 ?
C6B H12 . 0.9300 ?
C7B C8B . 1.390(7) ?
C7B C12B . 1.391(7) ?
C8B C9B . 1.381(7) ?
C8B H13 . 0.9300 ?
C9B C10B . 1.398(8) ?
C9B H14 . 0.9300 ?
C10B C11B . 1.384(8) ?
C10B H10B . 0.9300 ?
C11B C12B . 1.391(7) ?
C11B H11B . 0.9300 ?
C12B H12B . 0.9300 ?
C13B H13C . 0.9700 ?
C13B H13D . 0.9700 ?
C14B C19B . 1.375(7) ?
C14B C15B . 1.391(7) ?
C15B C16B . 1.376(7) ?
C15B H15B . 0.9300 ?
C16B C17B . 1.386(8) ?
C16B H16B . 0.9300 ?
C17B C18B . 1.369(7) ?
C17B H17B . 0.9300 ?
C18B C19B . 1.396(7) ?
C18B H18B . 0.9300 ?
C19B H19B . 0.9300 ?
C20B C21B . 1.383(7) ?
C20B C25B . 1.396(7) ?
C21B C22B . 1.383(7) ?
C21B H21B . 0.9300 ?
C22B C23B . 1.371(8) ?
C22B H22B . 0.9300 ?
C23B C24B . 1.393(8) ?
C23B H23B . 0.9300 ?
C24B C25B . 1.368(8) ?
C24B H24B . 0.9300 ?
C25B H25B . 0.9300 ?
C26B C31B . 1.382(7) ?
C26B C27B . 1.395(7) ?
C27B C28B . 1.381(7) ?
C27B H27B . 0.9300 ?
C28B C29B . 1.376(8) ?
C28B H28B . 0.9300 ?
C29B C30B . 1.384(7) ?
C29B H29B . 0.9300 ?
C30B C31B . 1.392(7) ?
C30B H30B . 0.9300 ?
C31B H31B . 0.9300 ?
C32B C33B . 1.391(7) ?
C32B C37B . 1.403(7) ?
C33B C34B . 1.382(7) ?
C33B H33B . 0.9300 ?
C34B C35B . 1.380(8) ?
C34B H34B . 0.9300 ?
C35B C36B . 1.387(8) ?
C35B H35B . 0.9300 ?
C36B C37B . 1.384(7) ?
C36B H36B . 0.9300 ?
C37B H37B . 0.9300 ?
C38B C39B . 1.510(7) ?
C38B H38C . 0.9700 ?
C38B H38D . 0.9700 ?
C39B C40B . 1.383(7) ?
C39B C44B . 1.404(7) ?
C40B C41B . 1.387(7) ?
C40B H40B . 0.9300 ?
C41B C42B . 1.378(8) ?
C41B H41B . 0.9300 ?
C42B C43B . 1.383(8) ?
C42B H42B . 0.9300 ?
C43B C44B . 1.391(7) ?
C43B H43B . 0.9300 ?
C44B H44B . 0.9300 ?

loop_
_geom_hbond_atom_site_label_D
_geom_hbond_atom_site_label_H
_geom_hbond_atom_site_label_A
_geom_hbond_site_symmetry_A
_geom_hbond_distance_DH
_geom_hbond_distance_HA
_geom_hbond_distance_DA
_geom_hbond_angle_DHA
_geom_hbond_publ_flag
C16A H16A O6B . 0.9300 2.5900 3.189(6) 123.00 yes
C30A H30A O7A 3_776 0.9300 2.5800 3.261(6) 130.00 yes
C42B H42B O9B 3_566 0.9300 2.5800 3.241(7) 129.00 yes
C28A H28A Cg1 4_665 0.9300 2.7200 3.570(7) 152.00 y
C28B H28B Cg2 4_464 0.9300 2.8700 3.648(7) 142.00 y
C40A H40A Cg3 1_555 0.9300 2.7700 3.474(7) 133.00 y
C44B H44B Cg4 1_555 0.9300 2.9400 3.615(7) 130.00 y

loop_
_geom_torsion_atom_site_label_1
_geom_torsion_atom_site_label_2
_geom_torsion_atom_site_label_3
_geom_torsion_atom_site_label_4
_geom_torsion_site_symmetry_1
_geom_torsion_site_symmetry_2
_geom_torsion_site_symmetry_3
_geom_torsion_site_symmetry_4
_geom_torsion
_geom_torsion_publ_flag
C47A Ru1A Ru2A C49A . . . . -55.4(4) ?
C45A Ru1A Ru2A C49A . . . . 117.4(4) ?
As1A Ru1A Ru2A C49A . . . . -149.5(4) ?
Ru3A Ru1A Ru2A C49A . . . . 22.5(4) ?
C47A Ru1A Ru2A C48A . . . . 20.9(2) ?
C45A Ru1A Ru2A C48A . . . . -166.3(2) ?
As1A Ru1A Ru2A C48A . . . . -73.19(15) ?
Ru3A Ru1A Ru2A C48A . . . . 98.80(15) ?
C47A Ru1A Ru2A C50A . . . . -161.0(2) ?
C45A Ru1A Ru2A C50A . . . . 11.8(2) ?
As1A Ru1A Ru2A C50A . . . . 104.88(15) ?
Ru3A Ru1A Ru2A C50A . . . . -83.13(15) ?
C47A Ru1A Ru2A As2A . . . . 110.44(15) ?
C45A Ru1A Ru2A As2A . . . . -76.75(15) ?
As1A Ru1A Ru2A As2A . . . . 16.36(2) ?
Ru3A Ru1A Ru2A As2A . . . . -171.65(2) ?
C47A Ru1A Ru2A Ru3A . . . . -77.91(15) ?
C45A Ru1A Ru2A Ru3A . . . . 94.90(15) ?
As1A Ru1A Ru2A Ru3A . . . . -171.99(2) ?
C49A Ru2A Ru3A C52A . . . . 15.2(2) ?
C48A Ru2A Ru3A C52A . . . . 108.8(2) ?
C50A Ru2A Ru3A C52A . . . . -76.2(2) ?
As2A Ru2A Ru3A C52A . . . . -152.18(16) ?
Ru1A Ru2A Ru3A C52A . . . . -173.33(15) ?
C49A Ru2A Ru3A C51A . . . . 105.8(2) ?
C48A Ru2A Ru3A C51A . . . . -160.6(2) ?
C50A Ru2A Ru3A C51A . . . . 14.4(2) ?
As2A Ru2A Ru3A C51A . . . . -61.56(16) ?
Ru1A Ru2A Ru3A C51A . . . . -82.71(15) ?
C49A Ru2A Ru3A C53A . . . . -74.0(2) ?
C48A Ru2A Ru3A C53A . . . . 19.6(2) ?
C50A Ru2A Ru3A C53A . . . . -165.4(2) ?
As2A Ru2A Ru3A C53A . . . . 118.60(16) ?
Ru1A Ru2A Ru3A C53A . . . . 97.45(15) ?
C49A Ru2A Ru3A P1A . . . . -144.6(2) ?
C48A Ru2A Ru3A P1A . . . . -51.0(2) ?
C50A Ru2A Ru3A P1A . . . . 124.0(2) ?
As2A Ru2A Ru3A P1A . . . . 47.96(15) ?
Ru1A Ru2A Ru3A P1A . . . . 26.81(13) ?
C49A Ru2A Ru3A Ru1A . . . . -171.45(16) ?
C48A Ru2A Ru3A Ru1A . . . . -77.84(16) ?
C50A Ru2A Ru3A Ru1A . . . . 97.14(16) ?
As2A Ru2A Ru3A Ru1A . . . . 21.15(5) ?
C46A Ru1A Ru3A C52A . . . . -159.3(4) ?
C47A Ru1A Ru3A C52A . . . . 116.5(4) ?
C45A Ru1A Ru3A C52A . . . . -66.1(4) ?
As1A Ru1A Ru3A C52A . . . . 31.3(4) ?
Ru2A Ru1A Ru3A C52A . . . . 15.9(3) ?
C46A Ru1A Ru3A C51A . . . . -79.3(2) ?
C47A Ru1A Ru3A C51A . . . . -163.5(2) ?
C45A Ru1A Ru3A C51A . . . . 13.9(2) ?
As1A Ru1A Ru3A C51A . . . . 111.30(15) ?
Ru2A Ru1A Ru3A C51A . . . . 95.84(14) ?
C46A Ru1A Ru3A C53A . . . . 103.9(2) ?
C47A Ru1A Ru3A C53A . . . . 19.7(2) ?
C45A Ru1A Ru3A C53A . . . . -162.9(2) ?
As1A Ru1A Ru3A C53A . . . . -65.45(15) ?
Ru2A Ru1A Ru3A C53A . . . . -80.91(15) ?
C46A Ru1A Ru3A P1A . . . . 12.45(18) ?
C47A Ru1A Ru3A P1A . . . . -71.73(15) ?
C45A Ru1A Ru3A P1A . . . . 105.63(16) ?
As1A Ru1A Ru3A P1A . . . . -156.93(5) ?
Ru2A Ru1A Ru3A P1A . . . . -172.38(4) ?
C46A Ru1A Ru3A Ru2A . . . . -175.17(17) ?
C47A Ru1A Ru3A Ru2A . . . . 100.66(15) ?
C45A Ru1A Ru3A Ru2A . . . . -81.99(16) ?
As1A Ru1A Ru3A Ru2A . . . . 15.46(4) ?
C46A Ru1A As1A C7A . . . . -91.6(2) ?
C47A Ru1A As1A C7A . . . . -3.4(2) ?
C45A Ru1A As1A C7A . . . . 175.3(2) ?
Ru2A Ru1A As1A C7A . . . . 91.74(18) ?
Ru3A Ru1A As1A C7A . . . . 78.52(18) ?
C46A Ru1A As1A C1A . . . . 30.4(2) ?
C47A Ru1A As1A C1A . . . . 118.6(2) ?
C45A Ru1A As1A C1A . . . . -62.7(2) ?
Ru2A Ru1A As1A C1A . . . . -146.32(16) ?
Ru3A Ru1A As1A C1A . . . . -159.54(16) ?
C46A Ru1A As1A C13A . . . . 144.3(2) ?
C47A Ru1A As1A C13A . . . . -127.5(2) ?
C45A Ru1A As1A C13A . . . . 51.2(2) ?
Ru2A Ru1A As1A C13A . . . . -32.36(15) ?
Ru3A Ru1A As1A C13A . . . . -45.58(16) ?
C49A Ru2A As2A C20A . . . . -67.3(2) ?
C48A Ru2A As2A C20A . . . . -160.7(2) ?
C50A Ru2A As2A C20A . . . . 24.2(2) ?
Ru3A Ru2A As2A C20A . . . . 99.81(18) ?
Ru1A Ru2A As2A C20A . . . . 118.31(17) ?
C49A Ru2A As2A C14A . . . . 51.5(2) ?
C48A Ru2A As2A C14A . . . . -41.9(2) ?
C50A Ru2A As2A C14A . . . . 143.0(2) ?
Ru3A Ru2A As2A C14A . . . . -141.37(18) ?
Ru1A Ru2A As2A C14A . . . . -122.88(18) ?
C49A Ru2A As2A C13A . . . . 174.2(2) ?
C48A Ru2A As2A C13A . . . . 80.8(2) ?
C50A Ru2A As2A C13A . . . . -94.3(2) ?
Ru3A Ru2A As2A C13A . . . . -18.73(17) ?
Ru1A Ru2A As2A C13A . . . . -0.23(16) ?
C52A Ru3A P1A C32A . . . . -94.6(2) ?
C51A Ru3A P1A C32A . . . . 174.5(2) ?
C53A Ru3A P1A C32A . . . . -4.7(2) ?
Ru2A Ru3A P1A C32A . . . . 65.0(2) ?
Ru1A Ru3A P1A C32A . . . . 88.89(19) ?
C52A Ru3A P1A C26A . . . . 142.4(2) ?
C51A Ru3A P1A C26A . . . . 51.5(2) ?
C53A Ru3A P1A C26A . . . . -127.7(2) ?
Ru2A Ru3A P1A C26A . . . . -58.0(2) ?
Ru1A Ru3A P1A C26A . . . . -34.08(19) ?
C52A Ru3A P1A C38A . . . . 22.4(2) ?
C51A Ru3A P1A C38A . . . . -68.5(2) ?
C53A Ru3A P1A C38A . . . . 112.3(2) ?
Ru2A Ru3A P1A C38A . . . . -177.95(18) ?
Ru1A Ru3A P1A C38A . . . . -154.08(17) ?
C7A As1A C1A C2A . . . . 153.9(4) ?
C13A As1A C1A C2A . . . . -99.4(4) ?
Ru1A As1A C1A C2A . . . . 24.0(4) ?
C7A As1A C1A C6A . . . . -30.5(5) ?
C13A As1A C1A C6A . . . . 76.2(4) ?
Ru1A As1A C1A C6A . . . . -160.4(4) ?
C6A C1A C2A C3A . . . . 0.9(8) ?
As1A C1A C2A C3A . . . . 176.7(4) ?
C1A C2A C3A C4A . . . . -0.8(8) ?
C2A C3A C4A C5A . . . . 0.2(8) ?
C3A C4A C5A C6A . . . . 0.5(8) ?
C4A C5A C6A C1A . . . . -0.4(8) ?
C2A C1A C6A C5A . . . . -0.2(8) ?
As1A C1A C6A C5A . . . . -175.8(4) ?
C1A As1A C7A C8A . . . . -65.2(4) ?
C13A As1A C7A C8A . . . . -166.3(4) ?
Ru1A As1A C7A C8A . . . . 64.5(4) ?
C1A As1A C7A C12A . . . . 117.6(4) ?
C13A As1A C7A C12A . . . . 16.5(5) ?
Ru1A As1A C7A C12A . . . . -112.7(4) ?
C12A C7A C8A C9A . . . . -1.4(8) ?
As1A C7A C8A C9A . . . . -178.6(4) ?
C7A C8A C9A C10A . . . . 1.3(8) ?
C8A C9A C10A C11A . . . . 0.0(9) ?
C9A C10A C11A C12A . . . . -1.3(9) ?
C10A C11A C12A C7A . . . . 1.2(8) ?
C8A C7A C12A C11A . . . . 0.1(8) ?
As1A C7A C12A C11A . . . . 177.2(4) ?
C20A As2A C13A As1A . . . . -148.4(2) ?
C14A As2A C13A As1A . . . . 109.8(3) ?
Ru2A As2A C13A As1A . . . . -21.7(3) ?
C7A As1A C13A As2A . . . . -92.1(3) ?
C1A As1A C13A As2A . . . . 163.7(3) ?
Ru1A As1A C13A As2A . . . . 38.6(3) ?
C20A As2A C14A C19A . . . . -56.5(5) ?
C13A As2A C14A C19A . . . . 48.2(5) ?
Ru2A As2A C14A C19A . . . . 175.7(4) ?
C20A As2A C14A C15A . . . . 118.7(4) ?
C13A As2A C14A C15A . . . . -136.7(4) ?
Ru2A As2A C14A C15A . . . . -9.2(5) ?
C19A C14A C15A C16A . . . . -2.7(8) ?
As2A C14A C15A C16A . . . . -177.9(4) ?
C14A C15A C16A C17A . . . . 1.6(8) ?
C15A C16A C17A C18A . . . . -0.4(8) ?
C16A C17A C18A C19A . . . . 0.2(9) ?
C17A C18A C19A C14A . . . . -1.3(9) ?
C15A C14A C19A C18A . . . . 2.5(9) ?
As2A C14A C19A C18A . . . . 177.7(5) ?
C14A As2A C20A C21A . . . . 97.1(5) ?
C13A As2A C20A C21A . . . . -8.4(5) ?
Ru2A As2A C20A C21A . . . . -132.9(4) ?
C14A As2A C20A C25A . . . . -79.1(4) ?
C13A As2A C20A C25A . . . . 175.4(4) ?
Ru2A As2A C20A C25A . . . . 50.9(4) ?
C25A C20A C21A C22A . . . . -2.1(8) ?
As2A C20A C21A C22A . . . . -178.2(4) ?
C20A C21A C22A C23A . . . . 1.2(9) ?
C21A C22A C23A C24A . . . . 0.9(9) ?
C22A C23A C24A C25A . . . . -2.2(9) ?
C23A C24A C25A C20A . . . . 1.3(8) ?
C21A C20A C25A C24A . . . . 0.9(8) ?
As2A C20A C25A C24A . . . . 177.3(4) ?
C32A P1A C26A C31A . . . . -150.9(4) ?
C38A P1A C26A C31A . . . . 103.7(4) ?
Ru3A P1A C26A C31A . . . . -23.4(5) ?
C32A P1A C26A C27A . . . . 37.1(5) ?
C38A P1A C26A C27A . . . . -68.4(4) ?
Ru3A P1A C26A C27A . . . . 164.6(3) ?
C31A C26A C27A C28A . . . . -0.4(8) ?
P1A C26A C27A C28A . . . . 171.9(4) ?
C26A C27A C28A C29A . . . . -0.7(8) ?
C27A C28A C29A C30A . . . . 1.1(8) ?
C28A C29A C30A C31A . . . . -0.4(8) ?
C29A C30A C31A C26A . . . . -0.7(8) ?
C27A C26A C31A C30A . . . . 1.1(8) ?
P1A C26A C31A C30A . . . . -171.2(4) ?
C26A P1A C32A C37A . . . . 47.6(4) ?
C38A P1A C32A C37A . . . . 151.2(4) ?
Ru3A P1A C32A C37A . . . . -84.6(4) ?
C26A P1A C32A C33A . . . . -139.7(4) ?
C38A P1A C32A C33A . . . . -36.0(5) ?
Ru3A P1A C32A C33A . . . . 88.1(4) ?
C37A C32A C33A C34A . . . . -0.7(8) ?
P1A C32A C33A C34A . . . . -173.5(4) ?
C32A C33A C34A C35A . . . . 0.3(9) ?
C33A C34A C35A C36A . . . . 0.0(9) ?
C34A C35A C36A C37A . . . . 0.0(8) ?
C35A C36A C37A C32A . . . . -0.4(8) ?
C33A C32A C37A C36A . . . . 0.7(8) ?
P1A C32A C37A C36A . . . . 173.7(4) ?
C32A P1A C38A C39A . . . . -173.0(4) ?
C26A P1A C38A C39A . . . . -66.9(4) ?
Ru3A P1A C38A C39A . . . . 64.1(4) ?
P1A C38A C39A C44A . . . . -104.1(5) ?
P1A C38A C39A C40A . . . . 73.6(5) ?
C44A C39A C40A C41A . . . . 4.3(7) ?
C38A C39A C40A C41A . . . . -173.5(5) ?
C39A C40A C41A C42A . . . . -3.0(8) ?
C40A C41A C42A C43A . . . . -1.0(8) ?
C41A C42A C43A C44A . . . . 3.7(8) ?
C42A C43A C44A C39A . . . . -2.4(8) ?
C40A C39A C44A C43A . . . . -1.6(7) ?
C38A C39A C44A C43A . . . . 176.2(5) ?
C46B Ru1B Ru2B C50B . . . . 55.2(4) ?
C45B Ru1B Ru2B C50B . . . . -23.5(2) ?
C47B Ru1B Ru2B C50B . . . . 161.0(2) ?
As2B Ru1B Ru2B C50B . . . . -112.02(15) ?
Ru3B Ru1B Ru2B C50B . . . . 73.27(15) ?
C46B Ru1B Ru2B C48B . . . . -117.4(4) ?
C45B Ru1B Ru2B C48B . . . . 163.9(2) ?
C47B Ru1B Ru2B C48B . . . . -11.7(2) ?
As2B Ru1B Ru2B C48B . . . . 75.34(16) ?
Ru3B Ru1B Ru2B C48B . . . . -99.38(16) ?
C46B Ru1B Ru2B As1B . . . . 149.2(4) ?
C45B Ru1B Ru2B As1B . . . . 70.53(14) ?
C47B Ru1B Ru2B As1B . . . . -105.03(15) ?
As2B Ru1B Ru2B As1B . . . . -18.01(2) ?
Ru3B Ru1B Ru2B As1B . . . . 167.27(2) ?
C46B Ru1B Ru2B Ru3B . . . . -18.0(4) ?
C45B Ru1B Ru2B Ru3B . . . . -96.75(14) ?
C47B Ru1B Ru2B Ru3B . . . . 87.70(15) ?
As2B Ru1B Ru2B Ru3B . . . . 174.72(2) ?
C46B Ru1B Ru3B C52B . . . . -13.9(2) ?
C45B Ru1B Ru3B C52B . . . . -107.8(2) ?
C47B Ru1B Ru3B C52B . . . . 79.4(2) ?
As2B Ru1B Ru3B C52B . . . . 158.95(16) ?
Ru2B Ru1B Ru3B C52B . . . . 173.30(15) ?
C46B Ru1B Ru3B C53B . . . . -107.0(2) ?
C45B Ru1B Ru3B C53B . . . . 159.2(2) ?
C47B Ru1B Ru3B C53B . . . . -13.7(2) ?
As2B Ru1B Ru3B C53B . . . . 65.89(16) ?
Ru2B Ru1B Ru3B C53B . . . . 80.24(15) ?
C46B Ru1B Ru3B C51B . . . . 73.4(2) ?
C45B Ru1B Ru3B C51B . . . . -20.5(2) ?
C47B Ru1B Ru3B C51B . . . . 166.6(2) ?
As2B Ru1B Ru3B C51B . . . . -113.79(17) ?
Ru2B Ru1B Ru3B C51B . . . . -99.44(16) ?
C46B Ru1B Ru3B P1B . . . . 146.8(2) ?
C45B Ru1B Ru3B P1B . . . . 52.9(2) ?
C47B Ru1B Ru3B P1B . . . . -120.0(2) ?
As2B Ru1B Ru3B P1B . . . . -40.38(17) ?
Ru2B Ru1B Ru3B P1B . . . . -26.04(15) ?
C46B Ru1B Ru3B Ru2B . . . . 172.81(16) ?
C45B Ru1B Ru3B Ru2B . . . . 78.95(15) ?
C47B Ru1B Ru3B Ru2B . . . . -93.92(16) ?
As2B Ru1B Ru3B Ru2B . . . . -14.35(6) ?
C49B Ru2B Ru3B C52B . . . . 156.8(4) ?
C50B Ru2B Ru3B C52B . . . . -120.2(4) ?
C48B Ru2B Ru3B C52B . . . . 63.4(4) ?
As1B Ru2B Ru3B C52B . . . . -39.9(4) ?
Ru1B Ru2B Ru3B C52B . . . . -16.4(4) ?
C49B Ru2B Ru3B C53B . . . . 78.1(2) ?
C50B Ru2B Ru3B C53B . . . . 161.1(2) ?
C48B Ru2B Ru3B C53B . . . . -15.3(2) ?
As1B Ru2B Ru3B C53B . . . . -118.56(15) ?
Ru1B Ru2B Ru3B C53B . . . . -95.07(15) ?
C49B Ru2B Ru3B C51B . . . . -105.8(2) ?
C50B Ru2B Ru3B C51B . . . . -22.8(2) ?
C48B Ru2B Ru3B C51B . . . . 160.8(2) ?
As1B Ru2B Ru3B C51B . . . . 57.47(16) ?
Ru1B Ru2B Ru3B C51B . . . . 80.97(15) ?
C49B Ru2B Ru3B P1B . . . . -13.29(17) ?
C50B Ru2B Ru3B P1B . . . . 69.71(15) ?
C48B Ru2B Ru3B P1B . . . . -106.70(16) ?
As1B Ru2B Ru3B P1B . . . . 150.00(5) ?
Ru1B Ru2B Ru3B P1B . . . . 173.50(4) ?
C49B Ru2B Ru3B Ru1B . . . . 173.21(17) ?
C50B Ru2B Ru3B Ru1B . . . . -103.79(15) ?
C48B Ru2B Ru3B Ru1B . . . . 79.80(16) ?
As1B Ru2B Ru3B Ru1B . . . . -23.50(4) ?
C49B Ru2B As1B C7B . . . . 93.1(2) ?
C50B Ru2B As1B C7B . . . . 4.4(2) ?
C48B Ru2B As1B C7B . . . . -175.2(2) ?
Ru1B Ru2B As1B C7B . . . . -91.41(17) ?
Ru3B Ru2B As1B C7B . . . . -71.42(17) ?
C49B Ru2B As1B C1B . . . . -27.7(2) ?
C50B Ru2B As1B C1B . . . . -116.4(2) ?
C48B Ru2B As1B C1B . . . . 64.1(2) ?
Ru1B Ru2B As1B C1B . . . . 147.84(17) ?
Ru3B Ru2B As1B C1B . . . . 167.82(17) ?
C49B Ru2B As1B C13B . . . . -143.5(2) ?
C50B Ru2B As1B C13B . . . . 127.8(2) ?
C48B Ru2B As1B C13B . . . . -51.7(2) ?
Ru1B Ru2B As1B C13B . . . . 32.06(16) ?
Ru3B Ru2B As1B C13B . . . . 52.04(17) ?
C46B Ru1B As2B C14B . . . . -48.8(2) ?
C45B Ru1B As2B C14B . . . . 45.0(2) ?
C47B Ru1B As2B C14B . . . . -141.3(2) ?
Ru3B Ru1B As2B C14B . . . . 138.59(17) ?
Ru2B Ru1B As2B C14B . . . . 125.93(17) ?
C46B Ru1B As2B C20B . . . . 71.0(2) ?
C45B Ru1B As2B C20B . . . . 164.7(2) ?
C47B Ru1B As2B C20B . . . . -21.5(2) ?
Ru3B Ru1B As2B C20B . . . . -101.62(19) ?
Ru2B Ru1B As2B C20B . . . . -114.28(18) ?
C46B Ru1B As2B C13B . . . . -170.6(2) ?
C45B Ru1B As2B C13B . . . . -76.9(2) ?
C47B Ru1B As2B C13B . . . . 96.9(2) ?
Ru3B Ru1B As2B C13B . . . . 16.78(18) ?
Ru2B Ru1B As2B C13B . . . . 4.12(16) ?
C52B Ru3B P1B C32B . . . . 93.2(2) ?
C53B Ru3B P1B C32B . . . . -173.3(2) ?
C51B Ru3B P1B C32B . . . . 5.3(2) ?
Ru1B Ru3B P1B C32B . . . . -67.5(3) ?
Ru2B Ru3B P1B C32B . . . . -90.86(19) ?
C52B Ru3B P1B C26B . . . . -144.6(2) ?
C53B Ru3B P1B C26B . . . . -51.1(2) ?
C51B Ru3B P1B C26B . . . . 127.5(2) ?
Ru1B Ru3B P1B C26B . . . . 54.8(3) ?
Ru2B Ru3B P1B C26B . . . . 31.4(2) ?
C52B Ru3B P1B C38B . . . . -23.0(2) ?
C53B Ru3B P1B C38B . . . . 70.5(2) ?
C51B Ru3B P1B C38B . . . . -111.0(2) ?
Ru1B Ru3B P1B C38B . . . . 176.30(19) ?
Ru2B Ru3B P1B C38B . . . . 152.90(17) ?
C7B As1B C1B C6B . . . . 26.2(5) ?
C13B As1B C1B C6B . . . . -79.9(4) ?
Ru2B As1B C1B C6B . . . . 155.0(4) ?
C7B As1B C1B C2B . . . . -156.0(4) ?
C13B As1B C1B C2B . . . . 97.9(4) ?
Ru2B As1B C1B C2B . . . . -27.2(4) ?
C6B C1B C2B C3B . . . . 0.4(8) ?
As1B C1B C2B C3B . . . . -177.5(4) ?
C1B C2B C3B C4B . . . . 0.0(8) ?
C2B C3B C4B C5B . . . . -0.4(8) ?
C3B C4B C5B C6B . . . . 0.5(8) ?
C4B C5B C6B C1B . . . . -0.2(8) ?
C2B C1B C6B C5B . . . . -0.3(8) ?
As1B C1B C6B C5B . . . . 177.5(4) ?
C1B As1B C7B C8B . . . . 62.4(4) ?
C13B As1B C7B C8B . . . . 164.7(4) ?
Ru2B As1B C7B C8B . . . . -65.8(4) ?
C1B As1B C7B C12B . . . . -118.9(4) ?
C13B As1B C7B C12B . . . . -16.6(5) ?
Ru2B As1B C7B C12B . . . . 113.0(4) ?
C12B C7B C8B C9B . . . . 1.2(8) ?
As1B C7B C8B C9B . . . . -180.0(4) ?
C7B C8B C9B C10B . . . . -0.3(8) ?
C8B C9B C10B C11B . . . . -0.9(8) ?
C9B C10B C11B C12B . . . . 1.2(9) ?
C10B C11B C12B C7B . . . . -0.3(8) ?
C8B C7B C12B C11B . . . . -0.9(8) ?
As1B C7B C12B C11B . . . . -179.7(4) ?
C7B As1B C13B As2B . . . . 94.8(3) ?
C1B As1B C13B As2B . . . . -160.8(3) ?
Ru2B As1B C13B As2B . . . . -35.6(3) ?
C14B As2B C13B As1B . . . . -112.5(3) ?
C20B As2B C13B As1B . . . . 143.7(2) ?
Ru1B As2B C13B As1B . . . . 16.9(3) ?
C20B As2B C14B C19B . . . . -122.3(4) ?
C13B As2B C14B C19B . . . . 132.3(4) ?
Ru1B As2B C14B C19B . . . . 6.0(5) ?
C20B As2B C14B C15B . . . . 53.7(5) ?
C13B As2B C14B C15B . . . . -51.7(5) ?
Ru1B As2B C14B C15B . . . . -178.0(4) ?
C19B C14B C15B C16B . . . . -3.2(9) ?
As2B C14B C15B C16B . . . . -179.3(5) ?
C14B C15B C16B C17B . . . . 2.0(10) ?
C15B C16B C17B C18B . . . . -0.1(10) ?
C16B C17B C18B C19B . . . . -0.6(9) ?
C15B C14B C19B C18B . . . . 2.5(8) ?
As2B C14B C19B C18B . . . . 178.5(4) ?
C17B C18B C19B C14B . . . . -0.6(8) ?
C14B As2B C20B C21B . . . . -127.7(4) ?
C13B As2B C20B C21B . . . . -20.8(5) ?
Ru1B As2B C20B C21B . . . . 103.4(4) ?
C14B As2B C20B C25B . . . . 54.5(4) ?
C13B As2B C20B C25B . . . . 161.4(4) ?
Ru1B As2B C20B C25B . . . . -74.4(4) ?
C25B C20B C21B C22B . . . . 0.2(8) ?
As2B C20B C21B C22B . . . . -177.6(4) ?
C20B C21B C22B C23B . . . . -0.1(9) ?
C21B C22B C23B C24B . . . . -0.1(9) ?
C22B C23B C24B C25B . . . . 0.1(9) ?
C23B C24B C25B C20B . . . . 0.0(9) ?
C21B C20B C25B C24B . . . . -0.1(8) ?
As2B C20B C25B C24B . . . . 177.8(5) ?
C32B P1B C26B C31B . . . . 149.0(4) ?
C38B P1B C26B C31B . . . . -106.2(4) ?
Ru3B P1B C26B C31B . . . . 21.8(5) ?
C32B P1B C26B C27B . . . . -34.8(5) ?
C38B P1B C26B C27B . . . . 70.0(5) ?
Ru3B P1B C26B C27B . . . . -161.9(3) ?
C31B C26B C27B C28B . . . . 0.1(8) ?
P1B C26B C27B C28B . . . . -176.2(4) ?
C26B C27B C28B C29B . . . . -0.4(8) ?
C27B C28B C29B C30B . . . . 0.8(8) ?
C28B C29B C30B C31B . . . . -1.0(8) ?
C27B C26B C31B C30B . . . . -0.3(8) ?
P1B C26B C31B C30B . . . . 176.1(4) ?
C29B C30B C31B C26B . . . . 0.7(8) ?
C26B P1B C32B C33B . . . . -47.7(4) ?
C38B P1B C32B C33B . . . . -151.0(4) ?
Ru3B P1B C32B C33B . . . . 85.6(4) ?
C26B P1B C32B C37B . . . . 136.7(4) ?
C38B P1B C32B C37B . . . . 33.4(5) ?
Ru3B P1B C32B C37B . . . . -90.0(4) ?
C37B C32B C33B C34B . . . . -0.7(7) ?
P1B C32B C33B C34B . . . . -176.5(4) ?
C32B C33B C34B C35B . . . . 0.2(8) ?
C33B C34B C35B C36B . . . . 0.2(8) ?
C34B C35B C36B C37B . . . . -0.1(8) ?
C35B C36B C37B C32B . . . . -0.4(8) ?
C33B C32B C37B C36B . . . . 0.8(8) ?
P1B C32B C37B C36B . . . . 176.5(4) ?
C32B P1B C38B C39B . . . . 167.8(4) ?
C26B P1B C38B C39B . . . . 63.2(4) ?
Ru3B P1B C38B C39B . . . . -69.9(4) ?
P1B C38B C39B C40B . . . . 100.8(5) ?
P1B C38B C39B C44B . . . . -82.6(5) ?
C44B C39B C40B C41B . . . . -1.5(7) ?
C38B C39B C40B C41B . . . . 175.1(5) ?
C39B C40B C41B C42B . . . . 0.5(8) ?
C40B C41B C42B C43B . . . . 0.1(9) ?
C41B C42B C43B C44B . . . . 0.3(9) ?
C42B C43B C44B C39B . . . . -1.4(8) ?
C40B C39B C44B C43B . . . . 2.0(8) ?
C38B C39B C44B C43B . . . . -174.7(5) ?
